data_7718921
loop_
_publ_author_name
'Huffman, Lucy S. X.'
'Seshadri, Anjana'
'Hastings, Christopher D.'
'Brennessel, William W.'
'Franco, Ignacio'
'Barnett, Brandon R.'

_publ_section_title
;
 Assessing structure and dynamics of iron complexes supported by
 tris(amidate)amine ligands.
;
_journal_issue 27
_journal_name_full 'Dalton transactions (Cambridge, England : 2003)'
_journal_page_first 10719
_journal_page_last 10724
_journal_paper_doi 10.1039/d5dt01284h
_journal_volume 54
_journal_year 2025
_chemical_formula_moiety 'C33 H39 F Fe N4 O9, C16 H36 N'
_chemical_formula_sum 'C49 H75 F Fe N5 O9'
_chemical_formula_weight 952.99
_space_group_crystal_system monoclinic
_space_group_IT_number 14
_space_group_name_Hall '-P 2ybc'
_space_group_name_H-M_alt 'P 1 21/c 1'
_atom_sites_solution_hydrogens geom
_atom_sites_solution_primary dual
_atom_sites_solution_secondary difmap
_audit_creation_date 2024-12-16
_audit_creation_method
;
Olex2 1.5-ac6-015
(compiled 2023.12.04 svn.r209d9fb2 for Rigaku Oxford Diffraction, GUI svn.r6873)
;
_audit_update_record
;
2025-02-07 deposited with the CCDC.	2025-06-19 downloaded from the CCDC.
;
_cell_angle_alpha 90
_cell_angle_beta 98.9191(11)
_cell_angle_gamma 90
_cell_formula_units_Z 8
_cell_length_a 29.0306(4)
_cell_length_b 23.0834(3)
_cell_length_c 15.06554(17)
_cell_measurement_reflns_used 16979
_cell_measurement_temperature 100.00(11)
_cell_measurement_theta_max 69.7920
_cell_measurement_theta_min 2.4640
_cell_volume 9973.7(2)
_computing_cell_refinement 'CrysAlisPro 1.171.43.136a (Rigaku OD, 2024)'
_computing_data_collection 'CrysAlisPro system (CCD 43.136a 64-bit (release 23-08-2024))'
_computing_data_reduction 'CrysAlisPro 1.171.43.136a (Rigaku OD, 2024)'
_computing_molecular_graphics 'Olex2 1.5-ac6-015 (Dolomanov et al., 2009)'
_computing_publication_material 'Olex2 1.5-ac6-015 (Dolomanov et al., 2009)'
_computing_structure_refinement 'SHELXL 2019/3 (Sheldrick, 2015b)'
_computing_structure_solution 'SHELXT 2018/2 (Sheldrick, 2015a)'
_diffrn_ambient_environment N~2~
_diffrn_ambient_temperature 100.00(11)
_diffrn_detector 'Hybrid Pixel Array Detector'
_diffrn_detector_area_resol_mean 10.0000
_diffrn_detector_type HyPix
_diffrn_measured_fraction_theta_full 0.996
_diffrn_measured_fraction_theta_max 0.991
_diffrn_measurement_details
;
List of Runs (angles in degrees, time in seconds):

  # Type    Start    End  Width  t~exp~   \w     \q     \k     \f   Frames
#--------------------------------------------------------------------------
  1  \w   -121.00 -35.00   0.50   16.00    --  -47.28 -29.00 -86.00  172
  2  \w     -2.00  47.00   0.50   16.00    --   47.28 -29.00 -86.00   98
  3  \w     -2.00  47.00   0.50   16.00    --   47.28 -29.00 -86.00   98
  4  \w     58.00 102.00   0.50   16.00    --   47.28  29.00  74.00   88
  5  \w   -117.00 -79.00   0.50   32.00    --  -91.75 -29.00 -86.00   76
  6  \w    110.00 168.00   0.50   32.00    --  108.47  29.00  74.00  116
  7  \w    -84.00 -40.00   0.50   16.00    --  -47.28 125.00-150.00   88
  8  \w    -21.00  27.00   0.50   16.00    --  -47.28  29.00  74.00   96
  9  \w     -2.00  28.00   0.50   16.00    --  -47.28  19.00 -90.00   60
 10  \w    -10.00  23.00   0.50   16.00    --  -47.28  19.00-150.00   66
 11  \w    -56.00 -30.00   0.50   32.00    --  -91.75  61.00 150.00   52
 12  \w    -55.00 -20.00   0.50   32.00    --  -91.75  61.00 -90.00   70
 13  \w    -54.00 -27.00   0.50   32.00    --  -91.75  61.00-180.00   54
 14  \w    -52.00 -20.00   0.50   32.00    --  -91.75  61.00-150.00   64
 15  \w    -54.00 -20.00   0.50   32.00    --  -91.75  61.00-120.00   68
 16  \w    -53.00 -27.00   0.50   32.00    --  -91.75  61.00  60.00   52
 17  \w     49.00  75.00   0.50   32.00    --  108.47-125.00-180.00   52
 18  \w     47.00  84.00   0.50   32.00    --  108.47 -61.00 -60.00   74
 19  \w     37.00  64.00   0.50   32.00    --  108.47 -45.00 -90.00   54
 20  \w     82.00 111.00   0.50   32.00    --  108.47-125.00-180.00   58
 21  \w     37.00  63.00   0.50   32.00    --  108.47 -45.00 150.00   52
 22  \w     42.00  84.00   0.50   32.00    --  108.47 -61.00 120.00   84
 23  \w     39.00 111.00   0.50   32.00    --  108.47-125.00 150.00  144
 24  \w     37.00  62.00   0.50   32.00    --  108.47 -45.00-180.00   50
 25  \w     37.00  62.00   0.50   32.00    --  108.47 -45.00 -30.00   50
 26  \w     37.00  62.00   0.50   32.00    --  108.47 -45.00   0.00   50
 27  \w     36.00 101.00   0.50   32.00    --  108.47 -77.00 -60.00  130
 28  \w     38.00  64.00   0.50   32.00    --  108.47 -45.00-120.00   52
 29  \w     39.00  66.00   0.50   32.00    --  108.47 -61.00   0.00   54
 30  \w     37.00  62.00   0.50   32.00    --  108.47 -61.00 -30.00   50
;
_diffrn_measurement_device 'four-circle diffractometer'
_diffrn_measurement_device_type 'XtaLAB Synergy, Dualflex, HyPix'
_diffrn_measurement_method '\w scans'
_diffrn_orient_matrix_type 'CrysAlisPro convention (1999,Acta A55,543-557)'
_diffrn_orient_matrix_UB_11 0.0033192000
_diffrn_orient_matrix_UB_12 0.0254241000
_diffrn_orient_matrix_UB_13 -0.0933471000
_diffrn_orient_matrix_UB_21 0.0536104000
_diffrn_orient_matrix_UB_22 -0.0030070000
_diffrn_orient_matrix_UB_23 0.0209993000
_diffrn_orient_matrix_UB_31 -0.0012339000
_diffrn_orient_matrix_UB_32 -0.0616206000
_diffrn_orient_matrix_UB_33 -0.0395010000
_diffrn_radiation_monochromator mirror
_diffrn_radiation_probe x-ray
_diffrn_radiation_type 'Cu K\a'
_diffrn_radiation_wavelength 1.54184
_diffrn_reflns_av_R_equivalents 0.0686
_diffrn_reflns_av_unetI/netI 0.0619
_diffrn_reflns_Laue_measured_fraction_full 0.996
_diffrn_reflns_Laue_measured_fraction_max 0.991
_diffrn_reflns_limit_h_max 35
_diffrn_reflns_limit_h_min -35
_diffrn_reflns_limit_k_max 10
_diffrn_reflns_limit_k_min -28
_diffrn_reflns_limit_l_max 16
_diffrn_reflns_limit_l_min -18
_diffrn_reflns_number 75017
_diffrn_reflns_point_group_measured_fraction_full 0.996
_diffrn_reflns_point_group_measured_fraction_max 0.991
_diffrn_reflns_theta_full 67.684
_diffrn_reflns_theta_max 70.170
_diffrn_reflns_theta_min 2.457
_diffrn_source 'micro-focus sealed X-ray tube'
_diffrn_source_type 'PhotonJet (Cu) X-ray Source'
_exptl_absorpt_coefficient_mu 2.932
_exptl_absorpt_correction_T_max 1.00000
_exptl_absorpt_correction_T_min 0.42092
_exptl_absorpt_correction_type multi-scan
_exptl_absorpt_process_details
;
CrysAlisPro 1.171.43.136a (Rigaku Oxford Diffraction, 2024)
Empirical absorption correction using spherical harmonics,
implemented in SCALE3 ABSPACK scaling algorithm.
;
_exptl_crystal_colour yellow
_exptl_crystal_colour_primary yellow
_exptl_crystal_density_diffrn 1.269
_exptl_crystal_description needle
_exptl_crystal_F_000 4088
_exptl_crystal_size_max 0.5
_exptl_crystal_size_mid 0.061
_exptl_crystal_size_min 0.019
_refine_diff_density_max 0.406
_refine_diff_density_min -0.552
_refine_diff_density_rms 0.056
_refine_ls_extinction_method none
_refine_ls_goodness_of_fit_ref 1.014
_refine_ls_hydrogen_treatment constr
_refine_ls_matrix_type full
_refine_ls_number_parameters 1540
_refine_ls_number_reflns 18819
_refine_ls_number_restraints 659
_refine_ls_restrained_S_all 1.018
_refine_ls_R_factor_all 0.0872
_refine_ls_R_factor_gt 0.0514
_refine_ls_shift/su_max 0.002
_refine_ls_shift/su_mean 0.000
_refine_ls_structure_factor_coef Fsqd
_refine_ls_weighting_details 'w=1/[\s^2^(Fo^2^)+(0.0772P)^2^+1.1386P] where P=(Fo^2^+2Fc^2^)/3'
_refine_ls_weighting_scheme calc
_refine_ls_wR_factor_gt 0.1229
_refine_ls_wR_factor_ref 0.1406
_reflns_Friedel_coverage 0.000
_reflns_number_gt 12855
_reflns_number_total 18819
_reflns_threshold_expression 'I > 2\s(I)'
_cod_data_source_file d5dt01284h8.cif
_cod_data_source_block brblh06
_cod_depositor_comments 'Adding full bibliography for 7718917--7718921.cif.'
_cod_database_code 7718921
_shelx_shelxl_version_number 2019/3
_shelx_space_group_comment
;
The symmetry employed for this shelxl refinement is uniquely defined
by the following loop, which should always be used as a source of
symmetry information in preference to the above space-group names.
They are only intended as comments.
;
_shelx_estimated_absorpt_t_max 0.946
_shelx_estimated_absorpt_t_min 0.322
_olex2_refinement_description
;
1. Fixed Uiso
 At 1.2 times of:
  All C(H) groups, All C(H,H) groups, All C(H,H,H,H) groups
 At 1.5 times of:
  All C(H,H,H) groups
2. Restrained distances
 C12-O5 \\sim C12-O5A
 with sigma of 0.02
 O5-C15 \\sim O5A-C15A
 with sigma of 0.02
 C12-C15 \\sim C12-C15A
 with sigma of 0.04
 C58-C59 \\sim C58-C59A
 with sigma of 0.02
 O17-C65 \\sim O18-C66 \\sim O17A-C65A \\sim O18A-C66A \\sim O14-C48 \\sim
O14A-C48A
 with sigma of 0.02
 C61-O17 \\sim C63-O18 \\sim C61A-O17A \\sim C63A-O18A \\sim C45-O14 \\sim
C45-O14A
 with sigma of 0.02
 C61-C65 \\sim C63-C66 \\sim C61A-C65A \\sim C63A-C66A \\sim C45-C48 \\sim
C45-C48A
 with sigma of 0.04
3. Uiso/Uaniso restraints and constraints
All non-hydrogen atoms have similar U: within 1.2A with sigma of 0.02 and sigma
for terminal atoms of 0.04 within 1.2A
All non-hydrogen atoms have similar U: within 0.4A with sigma of 0.002 and
sigma for terminal atoms of 0.004 within 0.4A
Uanis(C97) \\sim Ueq, Uanis(C97A) \\sim Ueq: with sigma of 0.01 and sigma for
terminal atoms of 0.02
Uanis(C59A) \\sim Ueq, Uanis(C65A) \\sim Ueq: with sigma of 0.01 and sigma for
terminal atoms of 0.02
4. Rigid body (RIGU) restrains
 C12, O5A, C15A
 with sigma for 1-2 distances of 0.001 and sigma for 1-3 distances of 0.001
 N10A, C91, C92, C93, C94
 with sigma for 1-2 distances of 0.004 and sigma for 1-3 distances of 0.004
 N10A, C95, C96, C97, C98
 with sigma for 1-2 distances of 0.004 and sigma for 1-3 distances of 0.004
 N10A, C91A, C92A, C93A, C94A
 with sigma for 1-2 distances of 0.004 and sigma for 1-3 distances of 0.004
 N10A, C95A, C96A, C97A, C98A
 with sigma for 1-2 distances of 0.004 and sigma for 1-3 distances of 0.004
 C75, C76A, C77A, C78A
 with sigma for 1-2 distances of 0.004 and sigma for 1-3 distances of 0.004
5. Same fragment restrains
{C59, C60, C61, C62, C63, C64} sigma for 1-2: 0.02, 1-3: 0.04
as in
{C59A, C60A, C61A, C62A, C63A, C64A}
{C79, C80A, C81A, C82A} sigma for 1-2: 0.02, 1-3: 0.04
as in
{C79, C80, C81, C82}
{C59, C64, C63, C62, C61, C60} sigma for 1-2: 0.02, 1-3: 0.04
as in
{C59, C60, C61, C62, C63, C64}
{C75, C76A, C77A, C78A} sigma for 1-2: 0.02, 1-3: 0.04
as in
{C75, C76, C77, C78}
{N10, C87, C88, C89, C90} sigma for 1-2: 0.02, 1-3: 0.04
{N10, C91, C92, C93, C94} sigma for 1-2: 0.02, 1-3: 0.04
{N10, C95, C96, C97, C98} sigma for 1-2: 0.02, 1-3: 0.04
{N10A, C83A, C84A, C85A, C86A} sigma for 1-2: 0.02, 1-3: 0.04
{N10A, C87A, C88A, C89A, C90A} sigma for 1-2: 0.02, 1-3: 0.04
{N10A, C91A, C92A, C93A, C94A} sigma for 1-2: 0.02, 1-3: 0.04
{N10A, C95A, C96A, C97A, C98A} sigma for 1-2: 0.02, 1-3: 0.04
as in
{N10, C83, C84, C85, C86}
6. Others
 Sof(O17A)=Sof(O18A)=Sof(C59A)=Sof(C60A)=Sof(H60A)=Sof(C61A)=Sof(C62A)=
 Sof(H62A)=Sof(C63A)=Sof(C64A)=Sof(H64A)=Sof(C65A)=Sof(H65D)=Sof(H65E)=
 Sof(H65F)=Sof(C66A)=Sof(H66D)=Sof(H66E)=Sof(H66F)=1-FVAR(1)
 Sof(O17)=Sof(O18)=Sof(C59)=Sof(C60)=Sof(H60)=Sof(C61)=Sof(C62)=Sof(H62)=
 Sof(C63)=Sof(C64)=Sof(H64)=Sof(C65)=Sof(H65A)=Sof(H65B)=Sof(H65C)=Sof(C66)=
 Sof(H66A)=Sof(H66B)=Sof(H66C)=FVAR(1)
 Sof(O14A)=Sof(C48A)=Sof(H48D)=Sof(H48E)=Sof(H48F)=1-FVAR(2)
 Sof(O14)=Sof(C48)=Sof(H48A)=Sof(H48B)=Sof(H48C)=FVAR(2)
 Sof(H75C)=Sof(H75D)=Sof(C76A)=Sof(H76C)=Sof(H76D)=Sof(C77A)=Sof(H77C)=
 Sof(H77D)=Sof(C78A)=Sof(H78D)=Sof(H78E)=Sof(H78F)=1-FVAR(3)
 Sof(H75A)=Sof(H75B)=Sof(C76)=Sof(H76A)=Sof(H76B)=Sof(C77)=Sof(H77A)=Sof(H77B)=
 Sof(C78)=Sof(H78A)=Sof(H78B)=Sof(H78C)=FVAR(3)
 Sof(H79C)=Sof(H79D)=Sof(C80A)=Sof(H80C)=Sof(H80D)=Sof(C81A)=Sof(H81C)=
 Sof(H81D)=Sof(C82A)=Sof(H82D)=Sof(H82E)=Sof(H82F)=1-FVAR(4)
 Sof(H79A)=Sof(H79B)=Sof(C80)=Sof(H80A)=Sof(H80B)=Sof(C81)=Sof(H81A)=Sof(H81B)=
 Sof(C82)=Sof(H82A)=Sof(H82B)=Sof(H82C)=FVAR(4)
 Sof(N10A)=Sof(C87A)=Sof(H87C)=Sof(H87D)=Sof(C88A)=Sof(H88C)=Sof(H88D)=
 Sof(C89A)=Sof(H89C)=Sof(H89D)=Sof(C90A)=Sof(H90D)=Sof(H90E)=Sof(H90F)=
 Sof(C83A)=Sof(H83C)=Sof(H83D)=Sof(C84A)=Sof(H84C)=Sof(H84D)=Sof(C85A)=
 Sof(H85C)=Sof(H85D)=Sof(C86A)=Sof(H86D)=Sof(H86E)=Sof(H86F)=Sof(C91A)=
 Sof(H91C)=Sof(H91D)=Sof(C92A)=Sof(H92C)=Sof(H92D)=Sof(C93A)=Sof(H93C)=
 Sof(H93D)=Sof(C94A)=Sof(H94D)=Sof(H94E)=Sof(H94F)=Sof(C95A)=Sof(H95C)=
 Sof(H95D)=Sof(C96A)=Sof(H96C)=Sof(H96D)=Sof(C97A)=Sof(H97C)=Sof(H97D)=
 Sof(C98A)=Sof(H98D)=Sof(H98E)=Sof(H98F)=1-FVAR(5)
 Sof(N10)=Sof(C83)=Sof(H83A)=Sof(H83B)=Sof(C84)=Sof(H84A)=Sof(H84B)=Sof(C85)=
 Sof(H85A)=Sof(H85B)=Sof(C86)=Sof(H86A)=Sof(H86B)=Sof(H86C)=Sof(C87)=Sof(H87A)=
 Sof(H87B)=Sof(C88)=Sof(H88A)=Sof(H88B)=Sof(C89)=Sof(H89A)=Sof(H89B)=Sof(C90)=
 Sof(H90A)=Sof(H90B)=Sof(H90C)=Sof(C91)=Sof(H91A)=Sof(H91B)=Sof(C92)=Sof(H92A)=
 Sof(H92B)=Sof(C93)=Sof(H93A)=Sof(H93B)=Sof(C94)=Sof(H94A)=Sof(H94B)=Sof(H94C)=
 Sof(C95)=Sof(H95A)=Sof(H95B)=Sof(C96)=Sof(H96A)=Sof(H96B)=Sof(C97)=Sof(H97A)=
 Sof(H97B)=Sof(C98)=Sof(H98A)=Sof(H98B)=Sof(H98C)=FVAR(5)
 Sof(O5A)=Sof(C15A)=Sof(H15D)=Sof(H15E)=Sof(H15F)=1-FVAR(6)
 Sof(O5)=Sof(C15)=Sof(H15A)=Sof(H15B)=Sof(H15C)=FVAR(6)
7.a Secondary CH2 refined with riding coordinates:
 C83(H83A,H83B), C84(H84A,H84B), C85(H85A,H85B), C87(H87A,H87B), C88(H88A,
 H88B), C89(H89A,H89B), C91(H91A,H91B), C92(H92A,H92B), C93(H93A,H93B),
 C95(H95A,H95B), C96(H96A,H96B), C97(H97A,H97B), C87A(H87C,H87D), C88A(H88C,
 H88D), C89A(H89C,H89D), C83A(H83C,H83D), C84A(H84C,H84D), C85A(H85C,H85D),
 C91A(H91C,H91D), C92A(H92C,H92D), C93A(H93C,H93D), C95A(H95C,H95D), C96A(H96C,
 H96D), C97A(H97C,H97D), C1(H1A,H1B), C2(H2A,H2B), C3(H3A,H3B), C4(H4A,H4B),
 C5(H5A,H5B), C6(H6A,H6B), C34(H34A,H34B), C35(H35A,H35B), C36(H36A,H36B),
 C37(H37A,H37B), C38(H38A,H38B), C39(H39A,H39B), C67(H67A,H67B), C68(H68A,H68B),
  C69(H69A,H69B), C71(H71A,H71B), C72(H72A,H72B), C73(H73A,H73B), C75(H75A,
 H75B), C75(H75C,H75D), C76(H76A,H76B), C77(H77A,H77B), C79(H79A,H79B),
 C79(H79C,H79D), C80(H80A,H80B), C81(H81A,H81B), C76A(H76C,H76D), C77A(H77C,
 H77D), C80A(H80C,H80D), C81A(H81C,H81D)
7.b Aromatic/amide H refined with riding coordinates:
 C9(H9), C11(H11), C13(H13), C18(H18), C20(H20), C22(H22), C27(H27), C29(H29),
 C31(H31), C42(H42), C44(H44), C46(H46), C51(H51), C53(H53), C55(H55), C60(H60),
  C62(H62), C64(H64), C60A(H60A), C62A(H62A), C64A(H64A)
7.c Idealised Me refined as rotating group:
 C86(H86A,H86B,H86C), C90(H90A,H90B,H90C), C94(H94A,H94B,H94C), C98(H98A,H98B,
 H98C), C90A(H90D,H90E,H90F), C86A(H86D,H86E,H86F), C94A(H94D,H94E,H94F),
 C98A(H98D,H98E,H98F), C14(H14A,H14B,H14C), C15(H15A,H15B,H15C), C23(H23A,H23B,
 H23C), C24(H24A,H24B,H24C), C32(H32A,H32B,H32C), C33(H33A,H33B,H33C), C47(H47A,
 H47B,H47C), C56(H56A,H56B,H56C), C57(H57A,H57B,H57C), C70(H70A,H70B,H70C),
 C74(H74A,H74B,H74C), C78(H78A,H78B,H78C), C82(H82A,H82B,H82C), C48(H48A,H48B,
 H48C), C65(H65A,H65B,H65C), C66(H66A,H66B,H66C), C48A(H48D,H48E,H48F),
 C65A(H65D,H65E,H65F), C66A(H66D,H66E,H66F), C78A(H78D,H78E,H78F), C82A(H82D,
 H82E,H82F), C15A(H15D,H15E,H15F)
;
_olex2_submission_original_sample_id brblh06
_olex2_submission_special_instructions 'No special instructions were received'
_oxdiff_exptl_absorpt_empirical_details
;
Empirical correction (ABSPACK) includes:
- Absorption correction using spherical harmonics
- Frame scaling
;
_oxdiff_exptl_absorpt_empirical_full_max 1.699
_oxdiff_exptl_absorpt_empirical_full_min 0.426

loop_
_space_group_symop_operation_xyz
'x, y, z'
'-x, y+1/2, -z+1/2'
'-x, -y, -z'
'x, -y-1/2, z-1/2'

loop_
_atom_site_label
_atom_site_type_symbol
_atom_site_fract_x
_atom_site_fract_y
_atom_site_fract_z
_atom_site_U_iso_or_equiv
_atom_site_adp_type
_atom_site_occupancy
_atom_site_site_symmetry_order
_atom_site_calc_flag
_atom_site_refinement_flags_posn
_atom_site_refinement_flags_adp
_atom_site_refinement_flags_occupancy
_atom_site_disorder_assembly
_atom_site_disorder_group
Fe1 Fe 0.62666(2) 0.74960(2) 0.23959(3) 0.02398(10) Uani 1 1 d . . . . .
Fe2 Fe 0.86084(2) 0.24422(2) 0.26733(2) 0.02345(10) Uani 1 1 d . . . . .
F1 F 0.62754(5) 0.75251(6) 0.36042(9) 0.0316(3) Uani 1 1 d . . . . .
F2 F 0.86181(5) 0.25283(6) 0.14783(9) 0.0308(3) Uani 1 1 d . . . . .
O1 O 0.61327(7) 0.56735(8) 0.24876(14) 0.0434(5) Uani 1 1 d . . . . .
O2 O 0.76046(7) 0.82764(9) 0.27369(13) 0.0441(5) Uani 1 1 d . . . . .
O3 O 0.50245(9) 0.84868(11) 0.19662(16) 0.0636(7) Uani 1 1 d . . . . .
O4 O 0.67526(8) 0.54803(9) 0.57068(13) 0.0449(5) Uani 1 1 d . . . . .
O5 O 0.7810(8) 0.6706(17) 0.4559(17) 0.052(2) Uani 0.59(3) 1 d D U P A 1
O6 O 0.73959(10) 0.90508(12) 0.57654(15) 0.0703(8) Uani 1 1 d . . . . .
O7 O 0.60484(12) 0.95786(12) 0.3754(2) 0.0861(10) Uani 1 1 d . . . . .
O8 O 0.46633(8) 0.79717(12) 0.50036(15) 0.0631(7) Uani 1 1 d . . . . .
O9 O 0.49487(9) 0.62133(11) 0.35588(18) 0.0632(7) Uani 1 1 d . . . . .
O10 O 0.83093(7) 0.06812(8) 0.21206(14) 0.0425(5) Uani 1 1 d . . . . .
O11 O 0.76374(7) 0.37952(8) 0.23914(13) 0.0404(5) Uani 1 1 d . . . . .
O12 O 1.00335(7) 0.29122(11) 0.33316(14) 0.0579(7) Uani 1 1 d . . . . .
O13 O 0.91303(8) 0.07391(11) -0.05606(15) 0.0572(6) Uani 1 1 d . . . . .
O15 O 0.69164(8) 0.34868(10) -0.08246(15) 0.0542(6) Uani 1 1 d . . . . .
O16 O 0.71293(8) 0.16398(8) 0.03821(14) 0.0445(5) Uani 1 1 d . . . . .
N1 N 0.62620(8) 0.74565(9) 0.08625(14) 0.0282(5) Uani 1 1 d . . . . .
N2 N 0.62120(8) 0.66345(9) 0.21574(14) 0.0308(5) Uani 1 1 d . . . . .
N3 N 0.68901(8) 0.78536(9) 0.22791(14) 0.0306(5) Uani 1 1 d . . . . .
N4 N 0.57000(8) 0.79751(9) 0.19336(14) 0.0301(5) Uani 1 1 d . . . . .
N5 N 0.85537(7) 0.23211(10) 0.41614(14) 0.0292(5) Uani 1 1 d . . . . .
N6 N 0.84631(7) 0.15915(9) 0.27239(14) 0.0294(5) Uani 1 1 d . . . . .
N7 N 0.80907(7) 0.30020(9) 0.28172(14) 0.0281(5) Uani 1 1 d . . . . .
N8 N 0.92629(7) 0.26698(9) 0.32505(14) 0.0278(5) Uani 1 1 d . . . . .
N9 N 0.88448(8) 0.60894(10) 0.67821(14) 0.0317(5) Uani 1 1 d . . . . .
N10 N 0.63118(19) 0.3978(2) 0.2899(4) 0.0318(6) Uani 0.720(3) 1 d D U P B 1
C83 C 0.66760(13) 0.44557(16) 0.2938(3) 0.0316(9) Uani 0.720(3) 1 d D . P B 1
H83A H 0.682220 0.443274 0.238703 0.038 Uiso 0.720(3) 1 calc R U P B 1
H83B H 0.651485 0.483405 0.292907 0.038 Uiso 0.720(3) 1 calc R U P B 1
C84 C 0.70593(16) 0.4443(2) 0.3745(3) 0.0302(11) Uani 0.720(3) 1 d D U P B 1
H84A H 0.719521 0.404906 0.382087 0.036 Uiso 0.720(3) 1 calc R U P B 1
H84B H 0.692970 0.454290 0.429564 0.036 Uiso 0.720(3) 1 calc R U P B 1
C85 C 0.74363(13) 0.48796(17) 0.3598(3) 0.0310(9) Uani 0.720(3) 1 d D U P B 1
H85A H 0.754624 0.479264 0.302240 0.037 Uiso 0.720(3) 1 calc R U P B 1
H85B H 0.730004 0.527363 0.355384 0.037 Uiso 0.720(3) 1 calc R U P B 1
C86 C 0.7850(2) 0.4867(3) 0.4354(4) 0.0495(16) Uani 0.720(3) 1 d D U P B 1
H86A H 0.773863 0.491600 0.493199 0.074 Uiso 0.720(3) 1 calc R U P B 1
H86B H 0.806482 0.518207 0.427010 0.074 Uiso 0.720(3) 1 calc R U P B 1
H86C H 0.801136 0.449473 0.434850 0.074 Uiso 0.720(3) 1 calc R U P B 1
C87 C 0.65255(13) 0.34192(16) 0.2630(3) 0.0328(9) Uani 0.720(3) 1 d D . P B 1
H87A H 0.681644 0.334909 0.305425 0.039 Uiso 0.720(3) 1 calc R U P B 1
H87B H 0.661350 0.347413 0.202687 0.039 Uiso 0.720(3) 1 calc R U P B 1
C88 C 0.62233(19) 0.2875(2) 0.2605(4) 0.0347(13) Uani 0.720(3) 1 d D U P B 1
H88A H 0.616929 0.277632 0.321972 0.042 Uiso 0.720(3) 1 calc R U P B 1
H88B H 0.591722 0.294614 0.222969 0.042 Uiso 0.720(3) 1 calc R U P B 1
C89 C 0.64702(17) 0.23791(17) 0.2216(3) 0.0406(10) Uani 0.720(3) 1 d D U P B 1
H89A H 0.679432 0.235626 0.253586 0.049 Uiso 0.720(3) 1 calc R U P B 1
H89B H 0.648475 0.246301 0.157629 0.049 Uiso 0.720(3) 1 calc R U P B 1
C90 C 0.6236(2) 0.1794(2) 0.2280(4) 0.0457(13) Uani 0.720(3) 1 d D U P B 1
H90A H 0.624219 0.169279 0.291311 0.069 Uiso 0.720(3) 1 calc R U P B 1
H90B H 0.640296 0.149843 0.198850 0.069 Uiso 0.720(3) 1 calc R U P B 1
H90C H 0.591196 0.181542 0.197906 0.069 Uiso 0.720(3) 1 calc R U P B 1
C91 C 0.58873(14) 0.41552(19) 0.2227(3) 0.0454(11) Uani 0.720(3) 1 d D . P B 1
H91A H 0.562488 0.389732 0.231024 0.054 Uiso 0.720(3) 1 calc R U P B 1
H91B H 0.579847 0.455396 0.237301 0.054 Uiso 0.720(3) 1 calc R U P B 1
C92 C 0.5945(3) 0.4139(7) 0.1254(5) 0.060(2) Uani 0.720(3) 1 d D U P B 1
H92A H 0.594083 0.373146 0.104646 0.072 Uiso 0.720(3) 1 calc R U P B 1
H92B H 0.624964 0.430957 0.118124 0.072 Uiso 0.720(3) 1 calc R U P B 1
C93 C 0.5557(2) 0.4473(3) 0.0689(4) 0.092(2) Uani 0.720(3) 1 d D U P B 1
H93A H 0.560336 0.489238 0.080552 0.110 Uiso 0.720(3) 1 calc R U P B 1
H93B H 0.525459 0.436158 0.086676 0.110 Uiso 0.720(3) 1 calc R U P B 1
C94 C 0.5541(4) 0.4355(4) -0.0321(5) 0.108(4) Uani 0.720(3) 1 d D U P B 1
H94A H 0.584943 0.442894 -0.048711 0.162 Uiso 0.720(3) 1 calc R U P B 1
H94B H 0.531098 0.461037 -0.066801 0.162 Uiso 0.720(3) 1 calc R U P B 1
H94C H 0.545417 0.394997 -0.045144 0.162 Uiso 0.720(3) 1 calc R U P B 1
C95 C 0.61454(15) 0.38966(16) 0.3804(3) 0.0375(10) Uani 0.720(3) 1 d D . P B 1
H95A H 0.590829 0.358497 0.373958 0.045 Uiso 0.720(3) 1 calc R U P B 1
H95B H 0.641292 0.376167 0.424433 0.045 Uiso 0.720(3) 1 calc R U P B 1
C96 C 0.5940(3) 0.4424(6) 0.4188(4) 0.0542(16) Uani 0.720(3) 1 d D U P B 1
H96A H 0.614888 0.475913 0.415608 0.065 Uiso 0.720(3) 1 calc R U P B 1
H96B H 0.563523 0.451503 0.382073 0.065 Uiso 0.720(3) 1 calc R U P B 1
C97 C 0.5873(4) 0.4335(3) 0.5130(5) 0.108(3) Uani 0.720(3) 1 d D U P B 1
H97A H 0.617998 0.429022 0.551442 0.130 Uiso 0.720(3) 1 calc R U P B 1
H97B H 0.569138 0.397622 0.517768 0.130 Uiso 0.720(3) 1 calc R U P B 1
C98 C 0.5608(5) 0.4865(5) 0.5462(7) 0.095(4) Uani 0.720(3) 1 d D U P B 1
H98A H 0.583436 0.515138 0.574205 0.143 Uiso 0.720(3) 1 calc R U P B 1
H98B H 0.541474 0.473385 0.590129 0.143 Uiso 0.720(3) 1 calc R U P B 1
H98C H 0.540869 0.504272 0.494855 0.143 Uiso 0.720(3) 1 calc R U P B 1
N10A N 0.6302(4) 0.4005(5) 0.2881(8) 0.0316(10) Uani 0.280(3) 1 d D U P B 2
C87A C 0.6138(3) 0.3379(4) 0.2885(6) 0.032(2) Uani 0.280(3) 1 d D . P B 2
H87C H 0.617171 0.324880 0.351779 0.039 Uiso 0.280(3) 1 calc R U P B 2
H87D H 0.580078 0.337172 0.264227 0.039 Uiso 0.280(3) 1 calc R U P B 2
C88A C 0.6377(5) 0.2941(4) 0.2370(9) 0.032(3) Uani 0.280(3) 1 d D U P B 2
H88C H 0.632697 0.304367 0.172407 0.039 Uiso 0.280(3) 1 calc R U P B 2
H88D H 0.671712 0.294687 0.258801 0.039 Uiso 0.280(3) 1 calc R U P B 2
C89A C 0.6189(4) 0.2344(4) 0.2488(7) 0.033(2) Uani 0.280(3) 1 d D U P B 2
H89C H 0.584789 0.234880 0.228893 0.039 Uiso 0.280(3) 1 calc R U P B 2
H89D H 0.624433 0.224658 0.313589 0.039 Uiso 0.280(3) 1 calc R U P B 2
C90A C 0.6402(5) 0.1874(5) 0.1978(11) 0.047(4) Uani 0.280(3) 1 d D U P B 2
H90D H 0.635359 0.196899 0.133618 0.071 Uiso 0.280(3) 1 calc R U P B 2
H90E H 0.625218 0.150250 0.206761 0.071 Uiso 0.280(3) 1 calc R U P B 2
H90F H 0.673658 0.184655 0.220001 0.071 Uiso 0.280(3) 1 calc R U P B 2
C83A C 0.6801(3) 0.4029(4) 0.3381(6) 0.030(2) Uani 0.280(3) 1 d D . P B 2
H83C H 0.679799 0.390719 0.400970 0.036 Uiso 0.280(3) 1 calc R U P B 2
H83D H 0.698998 0.374342 0.310508 0.036 Uiso 0.280(3) 1 calc R U P B 2
C84A C 0.7038(4) 0.4606(5) 0.3392(8) 0.034(3) Uani 0.280(3) 1 d D U P B 2
H84C H 0.681070 0.491567 0.346630 0.040 Uiso 0.280(3) 1 calc R U P B 2
H84D H 0.714856 0.466841 0.281040 0.040 Uiso 0.280(3) 1 calc R U P B 2
C85A C 0.7447(3) 0.4645(4) 0.4147(8) 0.040(3) Uani 0.280(3) 1 d D U P B 2
H85C H 0.733161 0.477786 0.469743 0.048 Uiso 0.280(3) 1 calc R U P B 2
H85D H 0.757899 0.425239 0.426731 0.048 Uiso 0.280(3) 1 calc R U P B 2
C86A C 0.7833(5) 0.5047(7) 0.3967(12) 0.055(4) Uani 0.280(3) 1 d D U P B 2
H86D H 0.796880 0.490215 0.345253 0.083 Uiso 0.280(3) 1 calc R U P B 2
H86E H 0.807512 0.506250 0.449773 0.083 Uiso 0.280(3) 1 calc R U P B 2
H86F H 0.770625 0.543578 0.383240 0.083 Uiso 0.280(3) 1 calc R U P B 2
C91A C 0.6320(3) 0.4219(4) 0.1926(6) 0.033(2) Uani 0.280(3) 1 d D . P B 2
H91C H 0.643382 0.462429 0.195668 0.040 Uiso 0.280(3) 1 calc R U P B 2
H91D H 0.654900 0.398175 0.166244 0.040 Uiso 0.280(3) 1 calc R U P B 2
C92A C 0.5861(8) 0.420(2) 0.1315(14) 0.059(2) Uani 0.280(3) 1 d D U P B 2
H92C H 0.562828 0.442545 0.157983 0.071 Uiso 0.280(3) 1 calc R U P B 2
H92D H 0.575019 0.378899 0.126322 0.071 Uiso 0.280(3) 1 calc R U P B 2
C93A C 0.5896(6) 0.4426(9) 0.0394(10) 0.098(5) Uani 0.280(3) 1 d D U P B 2
H93C H 0.604031 0.412656 0.005530 0.118 Uiso 0.280(3) 1 calc R U P B 2
H93D H 0.610297 0.476842 0.045538 0.118 Uiso 0.280(3) 1 calc R U P B 2
C94A C 0.5425(10) 0.4596(14) -0.0140(16) 0.109(10) Uani 0.280(3) 1 d D U P B 2
H94D H 0.543178 0.453858 -0.078203 0.164 Uiso 0.280(3) 1 calc R U P B 2
H94E H 0.536208 0.500430 -0.002724 0.164 Uiso 0.280(3) 1 calc R U P B 2
H94F H 0.517973 0.435453 0.004744 0.164 Uiso 0.280(3) 1 calc R U P B 2
C95A C 0.5967(4) 0.4386(4) 0.3320(7) 0.040(2) Uani 0.280(3) 1 d D . P B 2
H95C H 0.599869 0.479147 0.312340 0.048 Uiso 0.280(3) 1 calc R U P B 2
H95D H 0.564366 0.426078 0.309813 0.048 Uiso 0.280(3) 1 calc R U P B 2
C96A C 0.6046(9) 0.4370(18) 0.4338(10) 0.0535(19) Uani 0.280(3) 1 d D U P B 2
H96C H 0.609881 0.396457 0.454541 0.064 Uiso 0.280(3) 1 calc R U P B 2
H96D H 0.632696 0.459785 0.457300 0.064 Uiso 0.280(3) 1 calc R U P B 2
C97A C 0.5630(4) 0.4614(7) 0.4698(9) 0.058(3) Uani 0.280(3) 1 d D U P B 2
H97C H 0.536662 0.433760 0.458443 0.070 Uiso 0.280(3) 1 calc R U P B 2
H97D H 0.553187 0.498116 0.438520 0.070 Uiso 0.280(3) 1 calc R U P B 2
C98A C 0.5760(9) 0.4729(11) 0.5746(10) 0.057(5) Uani 0.280(3) 1 d D U P B 2
H98D H 0.580979 0.435780 0.606320 0.086 Uiso 0.280(3) 1 calc R U P B 2
H98E H 0.550416 0.493779 0.595946 0.086 Uiso 0.280(3) 1 calc R U P B 2
H98F H 0.604512 0.496111 0.586302 0.086 Uiso 0.280(3) 1 calc R U P B 2
C1 C 0.62226(11) 0.68407(11) 0.05976(18) 0.0345(6) Uani 1 1 d . . . . .
H1A H 0.653715 0.667174 0.061166 0.041 Uiso 1 1 calc R U . . .
H1B H 0.605132 0.680512 -0.002149 0.041 Uiso 1 1 calc R U . . .
C2 C 0.59647(10) 0.65205(11) 0.12457(18) 0.0338(6) Uani 1 1 d . . . . .
H2A H 0.563874 0.665937 0.118721 0.041 Uiso 1 1 calc R U . . .
H2B H 0.596054 0.609964 0.111799 0.041 Uiso 1 1 calc R U . . .
C3 C 0.67069(10) 0.77099(12) 0.06850(17) 0.0327(6) Uani 1 1 d . . . . .
H3A H 0.666777 0.813010 0.056518 0.039 Uiso 1 1 calc R U . . .
H3B H 0.680369 0.752427 0.015087 0.039 Uiso 1 1 calc R U . . .
C4 C 0.70704(10) 0.76123(12) 0.14922(18) 0.0324(6) Uani 1 1 d . . . . .
H4A H 0.713330 0.719286 0.157792 0.039 Uiso 1 1 calc R U . . .
H4B H 0.736467 0.780803 0.141245 0.039 Uiso 1 1 calc R U . . .
C5 C 0.58579(10) 0.77973(12) 0.04395(18) 0.0329(6) Uani 1 1 d . . . . .
H5A H 0.558198 0.754267 0.029589 0.039 Uiso 1 1 calc R U . . .
H5B H 0.592496 0.797220 -0.012670 0.039 Uiso 1 1 calc R U . . .
C6 C 0.57596(10) 0.82704(12) 0.10860(18) 0.0345(6) Uani 1 1 d . . . . .
H6A H 0.602271 0.854746 0.119112 0.041 Uiso 1 1 calc R U . . .
H6B H 0.547283 0.848498 0.083961 0.041 Uiso 1 1 calc R U . . .
C7 C 0.62971(10) 0.61645(11) 0.26865(19) 0.0331(6) Uani 1 1 d . . . . .
C8 C 0.66281(10) 0.62115(11) 0.35589(19) 0.0318(6) Uani 1 1 d . . . . .
C9 C 0.65384(10) 0.58782(11) 0.42712(19) 0.0329(6) Uani 1 1 d . . . . .
H9 H 0.624842 0.568258 0.423928 0.040 Uiso 1 1 calc R U . . .
C10 C 0.68726(10) 0.58274(11) 0.50390(19) 0.0347(6) Uani 1 1 d . . . . .
C11 C 0.72925(10) 0.61146(12) 0.5098(2) 0.0366(7) Uani 1 1 d . . . . .
H11 H 0.752264 0.607528 0.561660 0.044 Uiso 1 1 calc R U . . .
C12 C 0.73728(10) 0.64631(12) 0.4385(2) 0.0397(7) Uani 1 1 d D . . . .
C13 C 0.70472(10) 0.65137(12) 0.3618(2) 0.0374(7) Uani 1 1 d . . . . .
H13 H 0.710819 0.675180 0.313474 0.045 Uiso 1 1 calc R U . . .
C14 C 0.70943(12) 0.54032(15) 0.6494(2) 0.0490(8) Uani 1 1 d . . . . .
H14A H 0.737347 0.522161 0.632575 0.073 Uiso 1 1 calc R U . . .
H14B H 0.696612 0.515441 0.692270 0.073 Uiso 1 1 calc R U . . .
H14C H 0.717666 0.578092 0.677054 0.073 Uiso 1 1 calc R U . . .
C15 C 0.7834(3) 0.7232(3) 0.4013(8) 0.045(2) Uani 0.59(3) 1 d D U P A 1
H15A H 0.782556 0.712297 0.338223 0.067 Uiso 0.59(3) 1 calc R U P A 1
H15B H 0.812508 0.743942 0.422548 0.067 Uiso 0.59(3) 1 calc R U P A 1
H15C H 0.756822 0.748312 0.406947 0.067 Uiso 0.59(3) 1 calc R U P A 1
C16 C 0.71847(10) 0.82038(12) 0.28042(18) 0.0342(6) Uani 1 1 d . . . . .
C17 C 0.69934(11) 0.85616(12) 0.35049(19) 0.0379(7) Uani 1 1 d . . . . .
C18 C 0.72650(12) 0.86425(14) 0.4333(2) 0.0463(8) Uani 1 1 d . . . . .
H18 H 0.755164 0.844051 0.448254 0.056 Uiso 1 1 calc R U . . .
C19 C 0.71148(14) 0.90244(15) 0.4952(2) 0.0507(9) Uani 1 1 d . . . . .
C20 C 0.67131(15) 0.93292(14) 0.4737(2) 0.0560(10) Uani 1 1 d . . . . .
H20 H 0.661837 0.959561 0.515463 0.067 Uiso 1 1 calc R U . . .
C21 C 0.64417(15) 0.92484(14) 0.3902(2) 0.0573(10) Uani 1 1 d . . . . .
C22 C 0.65760(13) 0.88620(12) 0.3284(2) 0.0459(8) Uani 1 1 d . . . . .
H22 H 0.638578 0.880380 0.271836 0.055 Uiso 1 1 calc R U . . .
C23 C 0.72683(18) 0.9432(2) 0.6427(2) 0.0838(15) Uani 1 1 d . . . . .
H23A H 0.728350 0.983321 0.622046 0.126 Uiso 1 1 calc R U . . .
H23B H 0.748359 0.938155 0.699042 0.126 Uiso 1 1 calc R U . . .
H23C H 0.694993 0.934435 0.652590 0.126 Uiso 1 1 calc R U . . .
C24 C 0.5757(2) 0.9513(3) 0.2915(4) 0.146(3) Uani 1 1 d . . . . .
H24A H 0.591362 0.967396 0.243841 0.218 Uiso 1 1 calc R U . . .
H24B H 0.546310 0.971991 0.292664 0.218 Uiso 1 1 calc R U . . .
H24C H 0.569283 0.910126 0.279875 0.218 Uiso 1 1 calc R U . . .
C25 C 0.53071(11) 0.80981(13) 0.2257(2) 0.0412(7) Uani 1 1 d . . . . .
C26 C 0.51763(10) 0.77240(14) 0.3000(2) 0.0415(7) Uani 1 1 d . . . . .
C27 C 0.50038(10) 0.79964(16) 0.3698(2) 0.0445(8) Uani 1 1 d . . . . .
H27 H 0.500940 0.840680 0.374572 0.053 Uiso 1 1 calc R U . . .
C28 C 0.48219(11) 0.76611(17) 0.4331(2) 0.0501(9) Uani 1 1 d . . . . .
C29 C 0.48085(11) 0.70702(17) 0.4267(2) 0.0520(9) Uani 1 1 d . . . . .
H29 H 0.468008 0.684622 0.469822 0.062 Uiso 1 1 calc R U . . .
C30 C 0.49846(11) 0.68006(16) 0.3566(2) 0.0494(8) Uani 1 1 d . . . . .
C31 C 0.51716(10) 0.71266(14) 0.2930(2) 0.0437(8) Uani 1 1 d . . . . .
H31 H 0.529406 0.694100 0.245426 0.052 Uiso 1 1 calc R U . . .
C32 C 0.44094(15) 0.7659(2) 0.5594(3) 0.0793(13) Uani 1 1 d . . . . .
H32A H 0.415398 0.744434 0.523822 0.119 Uiso 1 1 calc R U . . .
H32B H 0.428154 0.793283 0.598992 0.119 Uiso 1 1 calc R U . . .
H32C H 0.461916 0.738775 0.595742 0.119 Uiso 1 1 calc R U . . .
C33 C 0.50510(16) 0.59157(17) 0.2786(3) 0.0757(12) Uani 1 1 d . . . . .
H33A H 0.486371 0.607893 0.224649 0.114 Uiso 1 1 calc R U . . .
H33B H 0.497694 0.550370 0.283268 0.114 Uiso 1 1 calc R U . . .
H33C H 0.538290 0.595940 0.274510 0.114 Uiso 1 1 calc R U . . .
C34 C 0.84505(10) 0.17036(12) 0.42968(19) 0.0372(7) Uani 1 1 d . . . . .
H34A H 0.826234 0.166368 0.478809 0.045 Uiso 1 1 calc R U . . .
H34B H 0.874474 0.148573 0.446610 0.045 Uiso 1 1 calc R U . . .
C35 C 0.81834(10) 0.14617(12) 0.34320(18) 0.0356(6) Uani 1 1 d . . . . .
H35A H 0.814063 0.103826 0.348417 0.043 Uiso 1 1 calc R U . . .
H35B H 0.787262 0.164613 0.329482 0.043 Uiso 1 1 calc R U . . .
C36 C 0.81714(10) 0.27007(13) 0.43531(18) 0.0354(6) Uani 1 1 d . . . . .
H36A H 0.822892 0.282542 0.498938 0.042 Uiso 1 1 calc R U . . .
H36B H 0.787152 0.248852 0.424487 0.042 Uiso 1 1 calc R U . . .
C37 C 0.81504(10) 0.32214(13) 0.37436(17) 0.0359(7) Uani 1 1 d . . . . .
H37A H 0.788507 0.347355 0.382972 0.043 Uiso 1 1 calc R U . . .
H37B H 0.844178 0.344938 0.387706 0.043 Uiso 1 1 calc R U . . .
C38 C 0.90038(9) 0.25070(12) 0.46852(17) 0.0319(6) Uani 1 1 d . . . . .
H38A H 0.906533 0.228697 0.525540 0.038 Uiso 1 1 calc R U . . .
H38B H 0.899067 0.292415 0.483179 0.038 Uiso 1 1 calc R U . . .
C39 C 0.93883(9) 0.23994(12) 0.41400(17) 0.0312(6) Uani 1 1 d . . . . .
H39A H 0.968408 0.256627 0.445089 0.037 Uiso 1 1 calc R U . . .
H39B H 0.943313 0.197759 0.407126 0.037 Uiso 1 1 calc R U . . .
C40 C 0.85269(10) 0.11489(12) 0.21752(19) 0.0331(6) Uani 1 1 d . . . . .
C41 C 0.89145(10) 0.12085(11) 0.1619(2) 0.0348(6) Uani 1 1 d . . . . .
C42 C 0.88507(10) 0.09787(12) 0.07663(19) 0.0352(6) Uani 1 1 d . . . . .
H42 H 0.855616 0.082643 0.050860 0.042 Uiso 1 1 calc R U . . .
C43 C 0.92244(11) 0.09721(13) 0.0284(2) 0.0428(7) Uani 1 1 d . . . . .
C44 C 0.96513(12) 0.11798(15) 0.0658(3) 0.0566(9) Uani 1 1 d . . . . .
H44 H 0.990242 0.118100 0.032213 0.068 Uiso 1 1 calc R U . . .
C45 C 0.97165(13) 0.13911(18) 0.1541(3) 0.0753(13) Uani 1 1 d D . . . .
C46 C 0.93448(11) 0.14176(15) 0.2009(3) 0.0570(10) Uani 1 1 d . . . . .
H46 H 0.938430 0.157883 0.259575 0.068 Uiso 1 1 calc R U . . .
C47 C 0.95208(13) 0.0658(2) -0.1021(2) 0.0735(13) Uani 1 1 d . . . . .
H47A H 0.941373 0.049556 -0.161825 0.110 Uiso 1 1 calc R U . . .
H47B H 0.974283 0.039016 -0.067743 0.110 Uiso 1 1 calc R U . . .
H47C H 0.967337 0.103100 -0.108131 0.110 Uiso 1 1 calc R U . . .
C49 C 0.77862(9) 0.33064(11) 0.22277(18) 0.0297(6) Uani 1 1 d . . . . .
C50 C 0.75719(9) 0.30293(11) 0.13534(17) 0.0282(6) Uani 1 1 d . . . . .
C51 C 0.73797(9) 0.34003(12) 0.06688(18) 0.0333(6) Uani 1 1 d . . . . .
H51 H 0.742650 0.380683 0.072419 0.040 Uiso 1 1 calc R U . . .
C52 C 0.71188(10) 0.31677(13) -0.00961(19) 0.0364(7) Uani 1 1 d . . . . .
C53 C 0.70385(10) 0.25776(12) -0.01717(19) 0.0352(6) Uani 1 1 d . . . . .
H53 H 0.684986 0.242290 -0.068907 0.042 Uiso 1 1 calc R U . . .
C54 C 0.72361(9) 0.22153(12) 0.05152(18) 0.0323(6) Uani 1 1 d . . . . .
C55 C 0.75078(9) 0.24366(11) 0.12776(18) 0.0294(6) Uani 1 1 d . . . . .
H55 H 0.764784 0.218486 0.174107 0.035 Uiso 1 1 calc R U . . .
C56 C 0.69904(15) 0.40961(15) -0.0793(3) 0.0681(11) Uani 1 1 d . . . . .
H56A H 0.683747 0.427144 -0.135441 0.102 Uiso 1 1 calc R U . . .
H56B H 0.732574 0.417648 -0.071535 0.102 Uiso 1 1 calc R U . . .
H56C H 0.685909 0.426021 -0.028664 0.102 Uiso 1 1 calc R U . . .
C57 C 0.73559(16) 0.12452(14) 0.1041(3) 0.0746(13) Uani 1 1 d . . . . .
H57A H 0.725942 0.084824 0.087251 0.112 Uiso 1 1 calc R U . . .
H57B H 0.726900 0.133720 0.162821 0.112 Uiso 1 1 calc R U . . .
H57C H 0.769459 0.127969 0.107400 0.112 Uiso 1 1 calc R U . . .
C58 C 0.96204(10) 0.29242(14) 0.29403(19) 0.0403(7) Uani 1 1 d D . . . .
C67 C 0.93186(9) 0.58548(12) 0.71952(18) 0.0331(6) Uani 1 1 d . . . . .
H67A H 0.956206 0.609005 0.697300 0.040 Uiso 1 1 calc R U . . .
H67B H 0.935481 0.590892 0.785423 0.040 Uiso 1 1 calc R U . . .
C68 C 0.94064(10) 0.52254(13) 0.7008(2) 0.0383(7) Uani 1 1 d . . . . .
H68A H 0.945513 0.517802 0.637575 0.046 Uiso 1 1 calc R U . . .
H68B H 0.913324 0.498969 0.710173 0.046 Uiso 1 1 calc R U . . .
C69 C 0.98427(11) 0.50194(14) 0.7646(2) 0.0457(8) Uani 1 1 d . . . . .
H69A H 0.997217 0.467360 0.738437 0.055 Uiso 1 1 calc R U . . .
H69B H 1.008226 0.532793 0.769754 0.055 Uiso 1 1 calc R U . . .
C70 C 0.97404(12) 0.48694(16) 0.8583(2) 0.0565(9) Uani 1 1 d . . . . .
H70A H 0.963123 0.521654 0.886248 0.085 Uiso 1 1 calc R U . . .
H70B H 1.002526 0.472597 0.895269 0.085 Uiso 1 1 calc R U . . .
H70C H 0.949892 0.456944 0.853679 0.085 Uiso 1 1 calc R U . . .
C71 C 0.84465(9) 0.57826(12) 0.71474(18) 0.0330(6) Uani 1 1 d . . . . .
H71A H 0.815524 0.600101 0.694877 0.040 Uiso 1 1 calc R U . . .
H71B H 0.840737 0.539299 0.687125 0.040 Uiso 1 1 calc R U . . .
C72 C 0.85033(11) 0.57129(15) 0.8155(2) 0.0445(8) Uani 1 1 d . . . . .
H72A H 0.854756 0.609720 0.844757 0.053 Uiso 1 1 calc R U . . .
H72B H 0.878213 0.547412 0.836596 0.053 Uiso 1 1 calc R U . . .
C73 C 0.80695(10) 0.54209(12) 0.84104(19) 0.0363(7) Uani 1 1 d . . . . .
H73A H 0.779798 0.568172 0.825959 0.044 Uiso 1 1 calc R U . . .
H73B H 0.800436 0.506032 0.805743 0.044 Uiso 1 1 calc R U . . .
C74 C 0.81346(12) 0.52776(15) 0.9407(2) 0.0505(8) Uani 1 1 d . . . . .
H74A H 0.838880 0.499720 0.954866 0.076 Uiso 1 1 calc R U . . .
H74B H 0.784571 0.511124 0.955671 0.076 Uiso 1 1 calc R U . . .
H74C H 0.821109 0.563184 0.975703 0.076 Uiso 1 1 calc R U . . .
C75 C 0.88527(11) 0.67302(12) 0.7020(2) 0.0414(7) Uani 1 1 d D . . . .
H75A H 0.884219 0.676097 0.767173 0.050 Uiso 0.748(8) 1 calc R U P C 1
H75B H 0.915758 0.688745 0.691843 0.050 Uiso 0.748(8) 1 calc R U P C 1
H75C H 0.911665 0.692161 0.679294 0.050 Uiso 0.252(8) 1 calc R U P C 2
H75D H 0.889701 0.677674 0.768077 0.050 Uiso 0.252(8) 1 calc R U P C 2
C76 C 0.8482(2) 0.7118(3) 0.6544(7) 0.0498(16) Uani 0.748(8) 1 d D U P C 1
H76A H 0.817053 0.697691 0.663649 0.060 Uiso 0.748(8) 1 calc R U P C 1
H76B H 0.849416 0.711786 0.589138 0.060 Uiso 0.748(8) 1 calc R U P C 1
C77 C 0.8559(3) 0.7729(3) 0.6915(6) 0.078(3) Uani 0.748(8) 1 d D U P C 1
H77A H 0.848981 0.773655 0.753804 0.094 Uiso 0.748(8) 1 calc R U P C 1
H77B H 0.889097 0.783345 0.693525 0.094 Uiso 0.748(8) 1 calc R U P C 1
C78 C 0.8261(2) 0.8172(2) 0.6366(5) 0.081(2) Uani 0.748(8) 1 d D . P C 1
H78A H 0.828499 0.811968 0.572959 0.121 Uiso 0.748(8) 1 calc R U P C 1
H78B H 0.836821 0.856111 0.655809 0.121 Uiso 0.748(8) 1 calc R U P C 1
H78C H 0.793571 0.812334 0.645364 0.121 Uiso 0.748(8) 1 calc R U P C 1
C79 C 0.87650(10) 0.60038(14) 0.57744(18) 0.0404(7) Uani 1 1 d D . . . .
H79A H 0.843798 0.610880 0.554119 0.048 Uiso 0.626(15) 1 calc R U P D 1
H79B H 0.880268 0.558684 0.564960 0.048 Uiso 0.626(15) 1 calc R U P D 1
H79C H 0.847386 0.620329 0.551073 0.048 Uiso 0.374(15) 1 calc R U P D 2
H79D H 0.872630 0.558548 0.563815 0.048 Uiso 0.374(15) 1 calc R U P D 2
C80 C 0.9086(4) 0.6350(6) 0.5246(7) 0.045(3) Uani 0.626(15) 1 d D U P D 1
H80A H 0.941578 0.624215 0.544623 0.054 Uiso 0.626(15) 1 calc R U P D 1
H80B H 0.905140 0.677081 0.534724 0.054 Uiso 0.626(15) 1 calc R U P D 1
C81 C 0.8940(4) 0.6202(6) 0.4217(7) 0.083(4) Uani 0.626(15) 1 d D U P D 1
H81A H 0.859544 0.621445 0.406902 0.100 Uiso 0.626(15) 1 calc R U P D 1
H81B H 0.906622 0.650394 0.385411 0.100 Uiso 0.626(15) 1 calc R U P D 1
C82 C 0.9101(4) 0.5642(5) 0.3968(7) 0.082(3) Uani 0.626(15) 1 d D U P D 1
H82A H 0.944254 0.563118 0.409019 0.123 Uiso 0.626(15) 1 calc R U P D 1
H82B H 0.899557 0.557461 0.332667 0.123 Uiso 0.626(15) 1 calc R U P D 1
H82C H 0.897465 0.534000 0.431920 0.123 Uiso 0.626(15) 1 calc R U P D 1
O14 O 1.01841(17) 0.1465(4) 0.2002(5) 0.054(2) Uani 0.611(16) 1 d D U P E 1
O17 O 1.0190(3) 0.3561(4) 0.0184(4) 0.057(2) Uani 0.711(17) 1 d D U P F 1
O18 O 0.8857(3) 0.4421(3) 0.0949(5) 0.0525(16) Uani 0.711(17) 1 d D U P F 1
C48 C 1.0293(2) 0.1500(4) 0.2959(6) 0.050(2) Uani 0.611(16) 1 d D U P E 1
H48A H 1.063127 0.147806 0.314096 0.075 Uiso 0.611(16) 1 calc R U P E 1
H48B H 1.014367 0.117759 0.322941 0.075 Uiso 0.611(16) 1 calc R U P E 1
H48C H 1.017737 0.186784 0.316366 0.075 Uiso 0.611(16) 1 calc R U P E 1
C59 C 0.9550(3) 0.3227(4) 0.2047(5) 0.0336(18) Uani 0.711(17) 1 d D U P F 1
C60 C 0.9897(4) 0.3188(5) 0.1510(6) 0.0412(19) Uani 0.711(17) 1 d D U P F 1
H60 H 1.014675 0.292099 0.164661 0.049 Uiso 0.711(17) 1 calc R U P F 1
C61 C 0.9870(3) 0.3551(4) 0.0767(5) 0.046(2) Uani 0.711(17) 1 d D U P F 1
C62 C 0.9519(3) 0.3962(4) 0.0604(5) 0.046(2) Uani 0.711(17) 1 d D U P F 1
H62 H 0.950927 0.421704 0.010656 0.055 Uiso 0.711(17) 1 calc R U P F 1
C63 C 0.9183(4) 0.4004(4) 0.1157(5) 0.0421(18) Uani 0.711(17) 1 d D U P F 1
C64 C 0.9205(4) 0.3633(5) 0.1899(7) 0.039(2) Uani 0.711(17) 1 d D U P F 1
H64 H 0.898132 0.366415 0.229550 0.047 Uiso 0.711(17) 1 calc R U P F 1
C65 C 1.0533(3) 0.3114(6) 0.0271(6) 0.071(3) Uani 0.711(17) 1 d D U P F 1
H65A H 1.072422 0.315257 -0.020830 0.106 Uiso 0.711(17) 1 calc R U P F 1
H65B H 1.037909 0.273518 0.022499 0.106 Uiso 0.711(17) 1 calc R U P F 1
H65C H 1.073300 0.314699 0.085640 0.106 Uiso 0.711(17) 1 calc R U P F 1
C66 C 0.8492(4) 0.4461(6) 0.1478(6) 0.066(2) Uani 0.711(17) 1 d D U P F 1
H66A H 0.829092 0.479181 0.127333 0.100 Uiso 0.711(17) 1 calc R U P F 1
H66B H 0.862573 0.451540 0.211010 0.100 Uiso 0.711(17) 1 calc R U P F 1
H66C H 0.830647 0.410439 0.141271 0.100 Uiso 0.711(17) 1 calc R U P F 1
O14A O 1.0113(3) 0.1723(6) 0.1566(11) 0.072(4) Uani 0.389(16) 1 d D U P E 2
O17A O 0.9995(8) 0.3756(9) 0.0141(11) 0.059(4) Uani 0.289(17) 1 d D U P F 2
O18A O 0.8728(7) 0.4571(9) 0.1165(15) 0.060(5) Uani 0.289(17) 1 d D U P F 2
C48A C 1.0272(5) 0.1764(10) 0.2521(13) 0.084(5) Uani 0.389(16) 1 d D U P E 2
H48D H 1.061220 0.180254 0.263209 0.126 Uiso 0.389(16) 1 calc R U P E 2
H48E H 1.018062 0.141427 0.281853 0.126 Uiso 0.389(16) 1 calc R U P E 2
H48F H 1.013079 0.210425 0.276181 0.126 Uiso 0.389(16) 1 calc R U P E 2
C59A C 0.9482(7) 0.3370(8) 0.2171(10) 0.023(4) Uani 0.289(17) 1 d D U P F 2
C60A C 0.9774(9) 0.3337(11) 0.1521(15) 0.041(5) Uani 0.289(17) 1 d D U P F 2
H60A H 1.001154 0.305038 0.156413 0.050 Uiso 0.289(17) 1 calc R U P F 2
C61A C 0.9717(8) 0.3728(9) 0.0805(13) 0.041(5) Uani 0.289(17) 1 d D U P F 2
C62A C 0.9354(8) 0.4121(10) 0.0702(14) 0.048(5) Uani 0.289(17) 1 d D U P F 2
H62A H 0.931610 0.438435 0.021246 0.057 Uiso 0.289(17) 1 calc R U P F 2
C63A C 0.9048(8) 0.4128(10) 0.1312(14) 0.046(5) Uani 0.289(17) 1 d D U P F 2
C64A C 0.9092(8) 0.3725(12) 0.2021(16) 0.032(5) Uani 0.289(17) 1 d D U P F 2
H64A H 0.885663 0.369639 0.239246 0.038 Uiso 0.289(17) 1 calc R U P F 2
C65A C 1.0375(9) 0.3344(10) 0.0249(15) 0.050(6) Uani 0.289(17) 1 d D U P F 2
H65D H 1.056746 0.340533 -0.022243 0.076 Uiso 0.289(17) 1 calc R U P F 2
H65E H 1.024906 0.294938 0.020491 0.076 Uiso 0.289(17) 1 calc R U P F 2
H65F H 1.056618 0.339808 0.083938 0.076 Uiso 0.289(17) 1 calc R U P F 2
C66A C 0.8422(8) 0.4647(12) 0.181(2) 0.073(7) Uani 0.289(17) 1 d D U P F 2
H66D H 0.820629 0.496566 0.162253 0.110 Uiso 0.289(17) 1 calc R U P F 2
H66E H 0.860504 0.473693 0.239689 0.110 Uiso 0.289(17) 1 calc R U P F 2
H66F H 0.824515 0.428927 0.185517 0.110 Uiso 0.289(17) 1 calc R U P F 2
C76A C 0.8392(7) 0.7016(9) 0.660(3) 0.0497(19) Uani 0.252(8) 1 d D U P C 2
H76C H 0.830314 0.686276 0.598308 0.060 Uiso 0.252(8) 1 calc R U P C 2
H76D H 0.814626 0.690030 0.695174 0.060 Uiso 0.252(8) 1 calc R U P C 2
C77A C 0.8405(7) 0.7667(8) 0.6554(15) 0.064(5) Uani 0.252(8) 1 d D U P C 2
H77C H 0.807861 0.780634 0.646099 0.077 Uiso 0.252(8) 1 calc R U P C 2
H77D H 0.855328 0.780969 0.715017 0.077 Uiso 0.252(8) 1 calc R U P C 2
C78A C 0.8645(6) 0.7950(8) 0.5867(12) 0.083(6) Uani 0.252(8) 1 d D . P C 2
H78D H 0.896742 0.781009 0.592954 0.124 Uiso 0.252(8) 1 calc R U P C 2
H78E H 0.864485 0.837036 0.595301 0.124 Uiso 0.252(8) 1 calc R U P C 2
H78F H 0.848166 0.785453 0.526612 0.124 Uiso 0.252(8) 1 calc R U P C 2
C80A C 0.9171(6) 0.6240(11) 0.5345(11) 0.046(3) Uani 0.374(15) 1 d D U P D 2
H80C H 0.941119 0.593501 0.535178 0.055 Uiso 0.374(15) 1 calc R U P D 2
H80D H 0.931431 0.657096 0.570463 0.055 Uiso 0.374(15) 1 calc R U P D 2
C81A C 0.9009(5) 0.6444(6) 0.4350(9) 0.041(3) Uani 0.374(15) 1 d D U P D 2
H81C H 0.877224 0.675263 0.434977 0.049 Uiso 0.374(15) 1 calc R U P D 2
H81D H 0.927956 0.661447 0.411692 0.049 Uiso 0.374(15) 1 calc R U P D 2
C82A C 0.8810(8) 0.5975(9) 0.3734(9) 0.092(6) Uani 0.374(15) 1 d D U P D 2
H82D H 0.877172 0.562461 0.408146 0.138 Uiso 0.374(15) 1 calc R U P D 2
H82E H 0.902079 0.589448 0.329996 0.138 Uiso 0.374(15) 1 calc R U P D 2
H82F H 0.850588 0.609737 0.341249 0.138 Uiso 0.374(15) 1 calc R U P D 2
O5A O 0.7783(11) 0.678(2) 0.446(3) 0.052(2) Uani 0.41(3) 1 d D U P A 2
C15A C 0.7920(6) 0.7028(13) 0.3631(14) 0.086(6) Uani 0.41(3) 1 d D U P A 2
H15D H 0.789425 0.673025 0.316190 0.129 Uiso 0.41(3) 1 calc R U P A 2
H15E H 0.824263 0.716622 0.375825 0.129 Uiso 0.41(3) 1 calc R U P A 2
H15F H 0.771316 0.735262 0.342429 0.129 Uiso 0.41(3) 1 calc R U P A 2

loop_
_atom_site_aniso_label
_atom_site_aniso_U_11
_atom_site_aniso_U_22
_atom_site_aniso_U_33
_atom_site_aniso_U_23
_atom_site_aniso_U_13
_atom_site_aniso_U_12
Fe1 0.0302(2) 0.0216(2) 0.0216(2) 0.00051(16) 0.00878(16) 0.00064(17)
Fe2 0.0236(2) 0.0281(2) 0.0196(2) -0.00137(16) 0.00614(15) -0.00054(17)
F1 0.0405(9) 0.0322(8) 0.0241(8) 0.0017(6) 0.0110(6) 0.0012(7)
F2 0.0307(8) 0.0395(8) 0.0230(7) -0.0019(6) 0.0068(6) -0.0027(7)
O1 0.0549(13) 0.0239(10) 0.0476(13) 0.0019(9) -0.0044(10) -0.0059(9)
O2 0.0435(12) 0.0508(13) 0.0389(12) -0.0029(9) 0.0096(9) -0.0166(10)
O3 0.0645(16) 0.0774(17) 0.0557(15) 0.0329(13) 0.0307(12) 0.0446(13)
O4 0.0553(13) 0.0480(12) 0.0311(11) -0.0011(9) 0.0055(10) -0.0037(10)
O5 0.031(3) 0.049(8) 0.070(5) 0.030(2) -0.012(2) -0.002(4)
O6 0.0850(19) 0.098(2) 0.0301(13) -0.0186(12) 0.0171(12) -0.0332(16)
O7 0.131(3) 0.0571(16) 0.0685(19) -0.0217(14) 0.0092(18) 0.0388(17)
O8 0.0562(15) 0.101(2) 0.0374(13) 0.0081(13) 0.0248(11) 0.0007(13)
O9 0.0634(16) 0.0627(16) 0.0660(17) 0.0138(13) 0.0179(13) -0.0195(13)
O10 0.0475(12) 0.0285(10) 0.0545(13) -0.0028(9) 0.0175(10) -0.0041(9)
O11 0.0484(12) 0.0349(11) 0.0365(11) -0.0092(9) 0.0014(9) 0.0127(9)
O12 0.0354(12) 0.0988(19) 0.0365(12) 0.0137(12) -0.0037(10) -0.0296(12)
O13 0.0474(13) 0.0915(18) 0.0353(13) 0.0102(12) 0.0148(10) 0.0234(12)
O15 0.0618(15) 0.0494(13) 0.0426(13) 0.0070(10) -0.0194(11) 0.0025(11)
O16 0.0546(13) 0.0341(11) 0.0404(12) -0.0120(9) -0.0062(10) 0.0019(10)
N1 0.0347(12) 0.0257(11) 0.0254(11) -0.0012(9) 0.0085(9) 0.0008(9)
N2 0.0383(13) 0.0258(11) 0.0287(12) -0.0011(9) 0.0067(10) 0.0010(10)
N3 0.0383(13) 0.0317(12) 0.0247(11) -0.0014(9) 0.0135(10) -0.0043(10)
N4 0.0367(13) 0.0306(11) 0.0246(11) 0.0061(9) 0.0100(10) 0.0056(10)
N5 0.0274(12) 0.0393(12) 0.0221(11) 0.0016(9) 0.0081(9) 0.0012(10)
N6 0.0286(12) 0.0313(12) 0.0303(12) 0.0023(9) 0.0108(9) -0.0008(9)
N7 0.0289(12) 0.0342(12) 0.0215(11) -0.0079(9) 0.0051(9) 0.0042(9)
N8 0.0286(12) 0.0358(12) 0.0189(10) -0.0003(9) 0.0033(9) -0.0031(9)
N9 0.0293(12) 0.0404(13) 0.0258(12) -0.0001(10) 0.0053(9) -0.0108(10)
N10 0.0294(14) 0.0304(14) 0.0364(14) 0.0090(12) 0.0074(12) 0.0036(11)
C83 0.027(2) 0.030(2) 0.037(2) 0.0073(17) 0.0043(17) -0.0030(16)
C84 0.035(2) 0.026(3) 0.029(3) 0.005(2) 0.005(2) 0.008(2)
C85 0.032(2) 0.029(2) 0.032(2) -0.0040(18) 0.0039(18) 0.0007(17)
C86 0.045(3) 0.043(4) 0.056(4) -0.006(3) -0.007(3) 0.010(3)
C87 0.029(2) 0.037(2) 0.034(2) 0.0038(17) 0.0073(16) 0.0048(17)
C88 0.030(3) 0.038(3) 0.035(3) 0.003(2) 0.003(2) -0.001(2)
C89 0.045(3) 0.046(3) 0.031(2) -0.0048(18) 0.008(2) 0.001(2)
C90 0.045(3) 0.040(3) 0.049(3) -0.007(2) -0.005(3) 0.002(2)
C91 0.030(2) 0.045(2) 0.056(3) 0.015(2) -0.0080(19) 0.0027(18)
C92 0.056(4) 0.065(4) 0.053(2) 0.023(2) -0.012(2) -0.012(4)
C93 0.080(4) 0.087(4) 0.092(4) 0.054(4) -0.042(4) -0.030(4)
C94 0.129(8) 0.103(8) 0.073(5) 0.055(5) -0.046(5) -0.037(6)
C95 0.044(2) 0.032(2) 0.042(2) 0.0031(17) 0.0237(19) -0.0027(17)
C96 0.052(5) 0.046(3) 0.072(3) -0.007(3) 0.032(3) 0.005(3)
C97 0.175(7) 0.069(4) 0.105(5) -0.027(3) 0.098(5) -0.021(4)
C98 0.111(10) 0.073(7) 0.120(8) -0.036(7) 0.078(7) -0.014(5)
N10A 0.0294(19) 0.030(2) 0.0363(19) 0.0093(18) 0.0077(18) 0.0039(18)
C87A 0.039(6) 0.031(5) 0.026(5) 0.010(4) 0.003(4) 0.006(4)
C88A 0.037(8) 0.032(7) 0.029(7) 0.007(5) 0.010(5) 0.003(6)
C89A 0.028(5) 0.042(6) 0.031(5) -0.005(4) 0.013(4) -0.002(4)
C90A 0.045(9) 0.038(7) 0.061(10) -0.004(7) 0.015(7) -0.007(6)
C83A 0.033(5) 0.033(5) 0.026(5) 0.000(4) 0.005(4) 0.009(4)
C84A 0.046(7) 0.026(7) 0.031(7) 0.006(5) 0.014(6) 0.018(5)
C85A 0.040(6) 0.026(5) 0.052(7) -0.007(5) 0.003(5) 0.005(5)
C86A 0.051(9) 0.052(11) 0.060(12) -0.015(8) 0.001(8) 0.000(8)
C91A 0.037(5) 0.035(5) 0.028(4) 0.005(4) 0.007(4) -0.005(4)
C92A 0.055(4) 0.065(4) 0.053(3) 0.023(3) -0.010(3) -0.012(4)
C93A 0.101(10) 0.128(12) 0.055(7) 0.041(8) -0.024(7) -0.055(10)
C94A 0.121(14) 0.13(2) 0.072(13) 0.031(13) -0.005(11) 0.041(15)
C95A 0.036(6) 0.025(5) 0.060(5) -0.002(5) 0.015(5) 0.002(4)
C96A 0.052(5) 0.046(4) 0.069(3) -0.007(4) 0.032(3) 0.004(4)
C97A 0.040(5) 0.074(7) 0.068(6) -0.021(6) 0.031(5) -0.006(5)
C98A 0.070(13) 0.039(9) 0.075(8) -0.006(7) 0.052(8) -0.012(8)
C1 0.0478(17) 0.0287(14) 0.0285(15) -0.0064(11) 0.0102(13) -0.0005(12)
C2 0.0431(16) 0.0271(14) 0.0309(15) -0.0055(11) 0.0046(12) -0.0042(12)
C3 0.0397(16) 0.0374(15) 0.0243(14) -0.0027(11) 0.0152(12) -0.0035(12)
C4 0.0346(15) 0.0372(15) 0.0282(14) -0.0032(11) 0.0138(12) -0.0044(12)
C5 0.0380(16) 0.0374(15) 0.0231(14) 0.0012(11) 0.0044(11) 0.0031(12)
C6 0.0413(16) 0.0351(15) 0.0287(15) 0.0076(12) 0.0101(12) 0.0083(12)
C7 0.0323(15) 0.0240(14) 0.0437(17) 0.0014(12) 0.0081(13) 0.0001(11)
C8 0.0338(15) 0.0212(13) 0.0398(16) -0.0044(11) 0.0044(12) 0.0057(11)
C9 0.0373(16) 0.0264(14) 0.0354(16) -0.0073(12) 0.0067(12) 0.0000(12)
C10 0.0460(17) 0.0254(14) 0.0326(15) -0.0050(11) 0.0055(13) 0.0087(12)
C11 0.0354(16) 0.0301(15) 0.0416(17) -0.0037(12) -0.0023(13) 0.0081(12)
C12 0.0295(14) 0.0316(15) 0.0557(19) 0.0005(13) -0.0003(13) 0.0046(11)
C13 0.0334(15) 0.0299(15) 0.0480(18) 0.0060(13) 0.0039(13) 0.0041(12)
C14 0.063(2) 0.055(2) 0.0282(16) -0.0057(14) 0.0025(15) -0.0012(17)
C15 0.045(4) 0.037(3) 0.049(5) 0.013(3) -0.002(3) -0.007(3)
C16 0.0437(17) 0.0344(15) 0.0247(14) 0.0038(11) 0.0054(12) -0.0094(13)
C17 0.0512(19) 0.0331(15) 0.0313(16) -0.0020(12) 0.0125(13) -0.0164(14)
C18 0.054(2) 0.056(2) 0.0313(16) -0.0015(14) 0.0128(14) -0.0207(16)
C19 0.073(2) 0.053(2) 0.0294(17) -0.0108(14) 0.0189(16) -0.0339(19)
C20 0.094(3) 0.0360(17) 0.044(2) -0.0111(15) 0.030(2) -0.0197(19)
C21 0.093(3) 0.0306(17) 0.050(2) -0.0074(15) 0.017(2) -0.0043(18)
C22 0.071(2) 0.0308(15) 0.0370(17) -0.0053(13) 0.0105(16) -0.0060(15)
C23 0.120(4) 0.101(3) 0.036(2) -0.028(2) 0.028(2) -0.045(3)
C24 0.180(6) 0.129(5) 0.106(4) -0.062(4) -0.043(4) 0.109(5)
C25 0.0417(17) 0.0494(18) 0.0349(16) 0.0120(14) 0.0137(13) 0.0155(14)
C26 0.0293(15) 0.058(2) 0.0383(17) 0.0158(14) 0.0100(13) 0.0095(14)
C27 0.0348(16) 0.066(2) 0.0341(16) 0.0122(15) 0.0100(13) 0.0115(15)
C28 0.0335(17) 0.085(3) 0.0318(17) 0.0145(16) 0.0063(13) 0.0024(17)
C29 0.0341(17) 0.085(3) 0.0365(18) 0.0181(17) 0.0049(14) -0.0145(17)
C30 0.0334(17) 0.066(2) 0.048(2) 0.0181(17) 0.0051(15) -0.0095(15)
C31 0.0314(16) 0.060(2) 0.0412(18) 0.0154(15) 0.0111(13) 0.0034(14)
C32 0.068(3) 0.135(4) 0.041(2) 0.001(2) 0.0282(19) -0.026(3)
C33 0.074(3) 0.062(3) 0.098(3) 0.010(2) 0.033(3) -0.012(2)
C34 0.0402(16) 0.0426(16) 0.0311(15) 0.0098(12) 0.0126(13) -0.0020(13)
C35 0.0400(16) 0.0366(16) 0.0332(15) 0.0073(12) 0.0151(13) -0.0049(13)
C36 0.0302(15) 0.0527(17) 0.0251(14) -0.0039(12) 0.0099(12) 0.0045(13)
C37 0.0354(15) 0.0474(17) 0.0241(14) -0.0124(12) 0.0023(12) 0.0107(13)
C38 0.0330(14) 0.0452(16) 0.0173(12) 0.0022(11) 0.0037(10) 0.0017(12)
C39 0.0276(14) 0.0440(16) 0.0218(13) 0.0031(11) 0.0030(11) 0.0016(12)
C40 0.0318(15) 0.0320(15) 0.0362(16) 0.0022(12) 0.0074(12) 0.0025(12)
C41 0.0355(16) 0.0236(13) 0.0476(18) 0.0010(12) 0.0142(13) 0.0069(12)
C42 0.0356(16) 0.0333(15) 0.0379(16) 0.0076(12) 0.0090(13) 0.0075(12)
C43 0.0451(19) 0.0410(17) 0.0453(19) 0.0086(14) 0.0161(15) 0.0149(14)
C44 0.041(2) 0.055(2) 0.082(3) -0.0115(19) 0.0337(18) -0.0001(16)
C45 0.045(2) 0.072(3) 0.118(4) -0.047(3) 0.041(2) -0.0146(19)
C46 0.0364(18) 0.056(2) 0.083(3) -0.0336(19) 0.0238(17) -0.0046(15)
C47 0.051(2) 0.135(4) 0.038(2) 0.014(2) 0.0196(17) 0.028(2)
C49 0.0267(14) 0.0319(15) 0.0310(14) -0.0033(11) 0.0058(11) 0.0025(11)
C50 0.0238(13) 0.0338(14) 0.0273(14) -0.0064(11) 0.0046(11) 0.0028(11)
C51 0.0288(14) 0.0360(15) 0.0342(15) -0.0003(12) 0.0021(12) 0.0038(12)
C52 0.0298(15) 0.0450(17) 0.0315(15) 0.0027(13) -0.0046(12) 0.0050(13)
C53 0.0289(14) 0.0462(17) 0.0288(14) -0.0086(12) -0.0004(11) 0.0010(12)
C54 0.0306(15) 0.0349(15) 0.0313(15) -0.0086(12) 0.0048(12) 0.0026(12)
C55 0.0271(13) 0.0337(15) 0.0283(14) -0.0028(11) 0.0066(11) 0.0055(11)
C56 0.084(3) 0.049(2) 0.060(2) 0.0141(18) -0.025(2) 0.0055(19)
C57 0.105(3) 0.0330(18) 0.070(3) -0.0100(18) -0.033(2) 0.0045(19)
C58 0.0376(17) 0.0569(19) 0.0245(14) -0.0012(13) -0.0007(12) -0.0185(14)
C67 0.0270(14) 0.0469(17) 0.0249(14) 0.0009(12) 0.0026(11) -0.0077(12)
C68 0.0354(16) 0.0437(17) 0.0368(16) 0.0029(13) 0.0089(13) -0.0055(13)
C69 0.0397(17) 0.0546(19) 0.0437(18) 0.0136(15) 0.0096(14) -0.0010(14)
C70 0.049(2) 0.072(2) 0.048(2) 0.0264(17) 0.0057(16) -0.0038(17)
C71 0.0274(14) 0.0401(16) 0.0320(15) 0.0016(12) 0.0064(12) -0.0079(12)
C72 0.0364(17) 0.064(2) 0.0334(17) 0.0080(14) 0.0076(13) -0.0036(15)
C73 0.0393(16) 0.0353(15) 0.0371(16) 0.0074(12) 0.0143(13) 0.0048(13)
C74 0.049(2) 0.063(2) 0.0437(19) 0.0179(16) 0.0184(15) 0.0115(16)
C75 0.0417(17) 0.0383(16) 0.0462(18) -0.0026(14) 0.0133(14) -0.0140(13)
C76 0.064(3) 0.038(3) 0.048(3) 0.015(2) 0.012(3) -0.001(2)
C77 0.062(5) 0.041(3) 0.133(7) -0.020(4) 0.019(5) -0.009(3)
C78 0.072(4) 0.039(3) 0.136(6) 0.019(3) 0.029(4) 0.001(3)
C79 0.0346(16) 0.063(2) 0.0237(14) -0.0004(13) 0.0037(12) -0.0048(14)
C80 0.048(5) 0.052(5) 0.036(3) 0.009(3) 0.014(3) -0.002(4)
C81 0.058(6) 0.136(11) 0.058(7) 0.028(7) 0.021(5) -0.026(7)
C82 0.083(6) 0.097(7) 0.072(5) -0.022(5) 0.033(5) -0.035(5)
O14 0.033(2) 0.085(4) 0.048(4) -0.022(3) 0.020(2) -0.011(2)
O17 0.059(6) 0.084(7) 0.032(2) -0.003(4) 0.020(4) -0.019(4)
O18 0.067(4) 0.050(4) 0.040(3) 0.013(2) 0.007(2) -0.005(3)
C48 0.032(3) 0.068(5) 0.050(5) -0.028(4) 0.008(3) -0.007(3)
C59 0.038(4) 0.039(4) 0.024(3) -0.010(3) 0.005(3) -0.018(3)
C60 0.039(5) 0.061(6) 0.025(3) -0.010(3) 0.011(3) -0.020(3)
C61 0.045(4) 0.069(5) 0.025(3) -0.015(3) 0.014(3) -0.026(3)
C62 0.060(7) 0.056(6) 0.022(3) -0.001(3) 0.012(4) -0.024(4)
C63 0.052(5) 0.050(4) 0.022(3) 0.002(3) 0.002(3) -0.017(3)
C64 0.037(5) 0.055(4) 0.028(4) -0.003(3) 0.011(3) -0.023(3)
C65 0.037(4) 0.143(9) 0.033(3) -0.019(5) 0.009(3) -0.011(5)
C66 0.065(5) 0.080(8) 0.051(5) 0.022(4) 0.002(4) 0.011(5)
O14A 0.030(4) 0.105(8) 0.082(8) -0.016(6) 0.016(4) -0.010(4)
O17A 0.071(10) 0.078(9) 0.030(5) 0.002(6) 0.019(7) -0.017(7)
O18A 0.063(11) 0.055(9) 0.055(11) 0.025(7) -0.010(8) 0.003(7)
C48A 0.053(7) 0.099(12) 0.098(13) -0.027(10) 0.007(8) 0.005(7)
C59A 0.023(6) 0.037(7) 0.010(5) -0.012(5) 0.003(4) -0.016(6)
C60A 0.042(11) 0.049(10) 0.033(7) -0.004(7) 0.005(7) -0.019(7)
C61A 0.057(13) 0.046(11) 0.025(8) -0.009(7) 0.021(8) -0.022(9)
C62A 0.064(11) 0.054(10) 0.026(7) 0.009(7) 0.012(8) -0.019(8)
C63A 0.055(11) 0.053(10) 0.027(8) 0.012(8) -0.002(7) -0.021(8)
C64A 0.027(10) 0.051(10) 0.014(7) 0.017(8) -0.006(6) -0.024(6)
C65A 0.050(14) 0.076(14) 0.029(8) -0.014(9) 0.020(11) -0.003(9)
C66A 0.051(10) 0.065(14) 0.097(19) 0.036(12) -0.012(11) 0.007(9)
C76A 0.065(4) 0.038(3) 0.048(3) 0.015(3) 0.012(3) -0.001(3)
C77A 0.055(11) 0.038(6) 0.098(14) -0.002(8) 0.012(9) -0.018(7)
C78A 0.075(12) 0.075(11) 0.099(14) 0.023(9) 0.015(9) -0.021(9)
C80A 0.048(5) 0.054(5) 0.037(3) 0.011(3) 0.013(3) -0.003(4)
C81A 0.016(5) 0.081(9) 0.026(5) 0.014(6) 0.004(4) 0.004(6)
C82A 0.113(13) 0.119(13) 0.043(7) -0.038(8) 0.006(7) -0.069(11)
O5A 0.031(3) 0.048(8) 0.070(5) 0.029(3) -0.013(2) -0.001(5)
C15A 0.058(7) 0.113(14) 0.079(8) 0.042(8) -0.014(5) -0.038(9)

loop_
_atom_type_symbol
_atom_type_description
_atom_type_scat_dispersion_real
_atom_type_scat_dispersion_imag
_atom_type_scat_source
C C 0.0181 0.0091 'International Tables Vol C Tables 4.2.6.8 and 6.1.1.4'
H H 0.0000 0.0000 'International Tables Vol C Tables 4.2.6.8 and 6.1.1.4'
F F 0.0727 0.0534 'International Tables Vol C Tables 4.2.6.8 and 6.1.1.4'
Fe Fe -1.1336 3.1974 'International Tables Vol C Tables 4.2.6.8 and 6.1.1.4'
N N 0.0311 0.0180 'International Tables Vol C Tables 4.2.6.8 and 6.1.1.4'
O O 0.0492 0.0322 'International Tables Vol C Tables 4.2.6.8 and 6.1.1.4'

loop_
_exptl_crystal_face_index_h
_exptl_crystal_face_index_k
_exptl_crystal_face_index_l
_exptl_crystal_face_perp_dist
-2 0 10 0.2730
1 15 0 0.0400
-1 -15 1 0.0082
-18 3 0 0.0093
18 -3 0 0.0093
3 0 -10 0.2213

loop_
_geom_angle_atom_site_label_1
_geom_angle_atom_site_label_2
_geom_angle_atom_site_label_3
_geom_angle
_geom_angle_site_symmetry_1
_geom_angle_site_symmetry_3
_geom_angle_publ_flag
F1 Fe1 N1 179.52(8) . . ?
F1 Fe1 N2 101.70(8) . . ?
F1 Fe1 N3 101.44(8) . . ?
F1 Fe1 N4 102.11(8) . . ?
N2 Fe1 N1 78.20(8) . . ?
N3 Fe1 N1 78.20(8) . . ?
N3 Fe1 N2 115.64(9) . . ?
N4 Fe1 N1 78.35(8) . . ?
N4 Fe1 N2 116.16(9) . . ?
N4 Fe1 N3 116.09(9) . . ?
F2 Fe2 N5 176.86(7) . . ?
F2 Fe2 N6 100.36(8) . . ?
F2 Fe2 N7 99.36(8) . . ?
F2 Fe2 N8 103.82(8) . . ?
N6 Fe2 N5 78.29(8) . . ?
N6 Fe2 N7 117.16(9) . . ?
N6 Fe2 N8 115.06(9) . . ?
N7 Fe2 N5 78.88(8) . . ?
N7 Fe2 N8 116.79(9) . . ?
N8 Fe2 N5 79.32(8) . . ?
C10 O4 C14 117.2(2) . . ?
C12 O5 C15 110.5(13) . . ?
C19 O6 C23 118.2(4) . . ?
C21 O7 C24 117.1(3) . . ?
C28 O8 C32 117.2(3) . . ?
C30 O9 C33 117.6(3) . . ?
C43 O13 C47 116.3(3) . . ?
C52 O15 C56 117.3(2) . . ?
C54 O16 C57 116.5(2) . . ?
C1 N1 Fe1 107.25(15) . . ?
C1 N1 C3 111.4(2) . . ?
C3 N1 Fe1 107.18(15) . . ?
C5 N1 Fe1 107.00(15) . . ?
C5 N1 C1 112.0(2) . . ?
C5 N1 C3 111.7(2) . . ?
C2 N2 Fe1 110.80(16) . . ?
C7 N2 Fe1 133.23(19) . . ?
C7 N2 C2 115.3(2) . . ?
C4 N3 Fe1 110.45(16) . . ?
C16 N3 Fe1 133.79(18) . . ?
C16 N3 C4 115.3(2) . . ?
C6 N4 Fe1 110.64(16) . . ?
C25 N4 Fe1 133.38(18) . . ?
C25 N4 C6 115.9(2) . . ?
C34 N5 Fe2 107.42(16) . . ?
C34 N5 C38 112.8(2) . . ?
C36 N5 Fe2 106.70(15) . . ?
C36 N5 C34 111.7(2) . . ?
C36 N5 C38 110.6(2) . . ?
C38 N5 Fe2 107.28(14) . . ?
C35 N6 Fe2 111.67(17) . . ?
C40 N6 Fe2 131.94(18) . . ?
C40 N6 C35 115.8(2) . . ?
C37 N7 Fe2 110.02(16) . . ?
C49 N7 Fe2 133.25(17) . . ?
C49 N7 C37 114.5(2) . . ?
C39 N8 Fe2 111.28(16) . . ?
C58 N8 Fe2 133.50(18) . . ?
C58 N8 C39 114.1(2) . . ?
C67 N9 C71 112.0(2) . . ?
C67 N9 C75 105.7(2) . . ?
C75 N9 C71 110.5(2) . . ?
C79 N9 C67 110.6(2) . . ?
C79 N9 C71 107.1(2) . . ?
C79 N9 C75 110.9(2) . . ?
C83 N10 C91 108.4(4) . . ?
C83 N10 C95 111.6(4) . . ?
C87 N10 C83 108.5(4) . . ?
C87 N10 C91 111.9(4) . . ?
C87 N10 C95 109.5(4) . . ?
C91 N10 C95 106.9(4) . . ?
N10 C83 H83A 108.3 . . ?
N10 C83 H83B 108.3 . . ?
H83A C83 H83B 107.4 . . ?
C84 C83 N10 115.8(4) . . ?
C84 C83 H83A 108.3 . . ?
C84 C83 H83B 108.3 . . ?
C83 C84 H84A 109.9 . . ?
C83 C84 H84B 109.9 . . ?
C83 C84 C85 108.9(4) . . ?
H84A C84 H84B 108.3 . . ?
C85 C84 H84A 109.9 . . ?
C85 C84 H84B 109.9 . . ?
C84 C85 H85A 109.2 . . ?
C84 C85 H85B 109.2 . . ?
H85A C85 H85B 107.9 . . ?
C86 C85 C84 112.2(4) . . ?
C86 C85 H85A 109.2 . . ?
C86 C85 H85B 109.2 . . ?
C85 C86 H86A 109.5 . . ?
C85 C86 H86B 109.5 . . ?
C85 C86 H86C 109.5 . . ?
H86A C86 H86B 109.5 . . ?
H86A C86 H86C 109.5 . . ?
H86B C86 H86C 109.5 . . ?
N10 C87 H87A 108.1 . . ?
N10 C87 H87B 108.1 . . ?
N10 C87 C88 116.7(4) . . ?
H87A C87 H87B 107.3 . . ?
C88 C87 H87A 108.1 . . ?
C88 C87 H87B 108.1 . . ?
C87 C88 H88A 109.9 . . ?
C87 C88 H88B 109.9 . . ?
H88A C88 H88B 108.3 . . ?
C89 C88 C87 109.1(4) . . ?
C89 C88 H88A 109.9 . . ?
C89 C88 H88B 109.9 . . ?
C88 C89 H89A 108.8 . . ?
C88 C89 H89B 108.8 . . ?
C88 C89 C90 113.8(4) . . ?
H89A C89 H89B 107.7 . . ?
C90 C89 H89A 108.8 . . ?
C90 C89 H89B 108.8 . . ?
C89 C90 H90A 109.5 . . ?
C89 C90 H90B 109.5 . . ?
C89 C90 H90C 109.5 . . ?
H90A C90 H90B 109.5 . . ?
H90A C90 H90C 109.5 . . ?
H90B C90 H90C 109.5 . . ?
N10 C91 H91A 108.3 . . ?
N10 C91 H91B 108.3 . . ?
H91A C91 H91B 107.4 . . ?
C92 C91 N10 116.1(5) . . ?
C92 C91 H91A 108.3 . . ?
C92 C91 H91B 108.3 . . ?
C91 C92 H92A 109.6 . . ?
C91 C92 H92B 109.6 . . ?
C91 C92 C93 110.5(8) . . ?
H92A C92 H92B 108.1 . . ?
C93 C92 H92A 109.6 . . ?
C93 C92 H92B 109.6 . . ?
C92 C93 H93A 109.3 . . ?
C92 C93 H93B 109.3 . . ?
C92 C93 C94 111.7(8) . . ?
H93A C93 H93B 107.9 . . ?
C94 C93 H93A 109.3 . . ?
C94 C93 H93B 109.3 . . ?
C93 C94 H94A 109.5 . . ?
C93 C94 H94B 109.5 . . ?
C93 C94 H94C 109.5 . . ?
H94A C94 H94B 109.5 . . ?
H94A C94 H94C 109.5 . . ?
H94B C94 H94C 109.5 . . ?
N10 C95 H95A 108.2 . . ?
N10 C95 H95B 108.2 . . ?
H95A C95 H95B 107.4 . . ?
C96 C95 N10 116.2(5) . . ?
C96 C95 H95A 108.2 . . ?
C96 C95 H95B 108.2 . . ?
C95 C96 H96A 109.2 . . ?
C95 C96 H96B 109.2 . . ?
H96A C96 H96B 107.9 . . ?
C97 C96 C95 112.0(8) . . ?
C97 C96 H96A 109.2 . . ?
C97 C96 H96B 109.2 . . ?
C96 C97 H97A 109.7 . . ?
C96 C97 H97B 109.7 . . ?
C96 C97 C98 110.0(8) . . ?
H97A C97 H97B 108.2 . . ?
C98 C97 H97A 109.7 . . ?
C98 C97 H97B 109.7 . . ?
C97 C98 H98A 109.5 . . ?
C97 C98 H98B 109.5 . . ?
C97 C98 H98C 109.5 . . ?
H98A C98 H98B 109.5 . . ?
H98A C98 H98C 109.5 . . ?
H98B C98 H98C 109.5 . . ?
C87A N10A C83A 107.9(9) . . ?
C87A N10A C91A 111.5(9) . . ?
C87A N10A C95A 108.8(9) . . ?
C83A N10A C91A 106.5(9) . . ?
C83A N10A C95A 112.5(9) . . ?
C91A N10A C95A 109.6(9) . . ?
N10A C87A H87C 107.9 . . ?
N10A C87A H87D 107.9 . . ?
H87C C87A H87D 107.2 . . ?
C88A C87A N10A 117.7(9) . . ?
C88A C87A H87C 107.9 . . ?
C88A C87A H87D 107.9 . . ?
C87A C88A H88C 109.6 . . ?
C87A C88A H88D 109.6 . . ?
H88C C88A H88D 108.1 . . ?
C89A C88A C87A 110.4(9) . . ?
C89A C88A H88C 109.6 . . ?
C89A C88A H88D 109.6 . . ?
C88A C89A H89C 108.7 . . ?
C88A C89A H89D 108.7 . . ?
C88A C89A C90A 114.4(9) . . ?
H89C C89A H89D 107.6 . . ?
C90A C89A H89C 108.7 . . ?
C90A C89A H89D 108.7 . . ?
C89A C90A H90D 109.5 . . ?
C89A C90A H90E 109.5 . . ?
C89A C90A H90F 109.5 . . ?
H90D C90A H90E 109.5 . . ?
H90D C90A H90F 109.5 . . ?
H90E C90A H90F 109.5 . . ?
N10A C83A H83C 108.3 . . ?
N10A C83A H83D 108.3 . . ?
H83C C83A H83D 107.4 . . ?
C84A C83A N10A 115.9(8) . . ?
C84A C83A H83C 108.3 . . ?
C84A C83A H83D 108.3 . . ?
C83A C84A H84C 109.3 . . ?
C83A C84A H84D 109.3 . . ?
C83A C84A C85A 111.6(9) . . ?
H84C C84A H84D 108.0 . . ?
C85A C84A H84C 109.3 . . ?
C85A C84A H84D 109.3 . . ?
C84A C85A H85C 108.6 . . ?
C84A C85A H85D 108.6 . . ?
H85C C85A H85D 107.5 . . ?
C86A C85A C84A 114.8(11) . . ?
C86A C85A H85C 108.6 . . ?
C86A C85A H85D 108.6 . . ?
C85A C86A H86D 109.5 . . ?
C85A C86A H86E 109.5 . . ?
C85A C86A H86F 109.5 . . ?
H86D C86A H86E 109.5 . . ?
H86D C86A H86F 109.5 . . ?
H86E C86A H86F 109.5 . . ?
N10A C91A H91C 108.7 . . ?
N10A C91A H91D 108.7 . . ?
H91C C91A H91D 107.6 . . ?
C92A C91A N10A 114.1(10) . . ?
C92A C91A H91C 108.7 . . ?
C92A C91A H91D 108.7 . . ?
C91A C92A H92C 109.2 . . ?
C91A C92A H92D 109.3 . . ?
C91A C92A C93A 111.8(15) . . ?
H92C C92A H92D 107.9 . . ?
C93A C92A H92C 109.3 . . ?
C93A C92A H92D 109.3 . . ?
C92A C93A H93C 108.9 . . ?
C92A C93A H93D 108.9 . . ?
C92A C93A C94A 113.2(17) . . ?
H93C C93A H93D 107.7 . . ?
C94A C93A H93C 108.9 . . ?
C94A C93A H93D 108.9 . . ?
C93A C94A H94D 109.5 . . ?
C93A C94A H94E 109.5 . . ?
C93A C94A H94F 109.5 . . ?
H94D C94A H94E 109.5 . . ?
H94D C94A H94F 109.5 . . ?
H94E C94A H94F 109.5 . . ?
N10A C95A H95C 108.6 . . ?
N10A C95A H95D 108.6 . . ?
H95C C95A H95D 107.6 . . ?
C96A C95A N10A 114.6(10) . . ?
C96A C95A H95C 108.6 . . ?
C96A C95A H95D 108.6 . . ?
C95A C96A H96C 109.5 . . ?
C95A C96A H96D 109.5 . . ?
H96C C96A H96D 108.1 . . ?
C97A C96A C95A 110.6(13) . . ?
C97A C96A H96C 109.5 . . ?
C97A C96A H96D 109.5 . . ?
C96A C97A H97C 109.7 . . ?
C96A C97A H97D 109.7 . . ?
C96A C97A C98A 109.9(13) . . ?
H97C C97A H97D 108.2 . . ?
C98A C97A H97C 109.7 . . ?
C98A C97A H97D 109.7 . . ?
C97A C98A H98D 109.5 . . ?
C97A C98A H98E 109.5 . . ?
C97A C98A H98F 109.5 . . ?
H98D C98A H98E 109.5 . . ?
H98D C98A H98F 109.5 . . ?
H98E C98A H98F 109.5 . . ?
N1 C1 H1A 109.9 . . ?
N1 C1 H1B 109.9 . . ?
N1 C1 C2 108.7(2) . . ?
H1A C1 H1B 108.3 . . ?
C2 C1 H1A 109.9 . . ?
C2 C1 H1B 109.9 . . ?
N2 C2 C1 107.2(2) . . ?
N2 C2 H2A 110.3 . . ?
N2 C2 H2B 110.3 . . ?
C1 C2 H2A 110.3 . . ?
C1 C2 H2B 110.3 . . ?
H2A C2 H2B 108.5 . . ?
N1 C3 H3A 110.0 . . ?
N1 C3 H3B 110.0 . . ?
N1 C3 C4 108.6(2) . . ?
H3A C3 H3B 108.4 . . ?
C4 C3 H3A 110.0 . . ?
C4 C3 H3B 110.0 . . ?
N3 C4 C3 107.6(2) . . ?
N3 C4 H4A 110.2 . . ?
N3 C4 H4B 110.2 . . ?
C3 C4 H4A 110.2 . . ?
C3 C4 H4B 110.2 . . ?
H4A C4 H4B 108.5 . . ?
N1 C5 H5A 109.9 . . ?
N1 C5 H5B 109.9 . . ?
N1 C5 C6 108.8(2) . . ?
H5A C5 H5B 108.3 . . ?
C6 C5 H5A 109.9 . . ?
C6 C5 H5B 109.9 . . ?
N4 C6 C5 106.3(2) . . ?
N4 C6 H6A 110.5 . . ?
N4 C6 H6B 110.5 . . ?
C5 C6 H6A 110.5 . . ?
C5 C6 H6B 110.5 . . ?
H6A C6 H6B 108.7 . . ?
O1 C7 N2 124.1(3) . . ?
O1 C7 C8 116.3(2) . . ?
N2 C7 C8 119.5(2) . . ?
C9 C8 C7 117.9(2) . . ?
C9 C8 C13 119.9(3) . . ?
C13 C8 C7 121.6(3) . . ?
C8 C9 H9 119.9 . . ?
C8 C9 C10 120.1(3) . . ?
C10 C9 H9 119.9 . . ?
O4 C10 C9 115.7(3) . . ?
O4 C10 C11 123.8(3) . . ?
C11 C10 C9 120.5(3) . . ?
C10 C11 H11 120.6 . . ?
C10 C11 C12 118.7(3) . . ?
C12 C11 H11 120.6 . . ?
O5 C12 C11 110.4(6) . . ?
O5 C12 C13 128.1(6) . . ?
C13 C12 C11 121.4(3) . . ?
C13 C12 O5A 119.6(9) . . ?
O5A C12 C11 119.0(9) . . ?
C8 C13 H13 120.4 . . ?
C12 C13 C8 119.3(3) . . ?
C12 C13 H13 120.4 . . ?
O4 C14 H14A 109.5 . . ?
O4 C14 H14B 109.5 . . ?
O4 C14 H14C 109.5 . . ?
H14A C14 H14B 109.5 . . ?
H14A C14 H14C 109.5 . . ?
H14B C14 H14C 109.5 . . ?
O5 C15 H15A 109.5 . . ?
O5 C15 H15B 109.5 . . ?
O5 C15 H15C 109.5 . . ?
H15A C15 H15B 109.5 . . ?
H15A C15 H15C 109.5 . . ?
H15B C15 H15C 109.5 . . ?
O2 C16 N3 125.0(3) . . ?
O2 C16 C17 116.9(2) . . ?
N3 C16 C17 118.1(3) . . ?
C18 C17 C16 119.0(3) . . ?
C18 C17 C22 120.2(3) . . ?
C22 C17 C16 120.4(3) . . ?
C17 C18 H18 120.2 . . ?
C17 C18 C19 119.6(3) . . ?
C19 C18 H18 120.2 . . ?
O6 C19 C18 114.9(4) . . ?
C20 C19 O6 124.3(3) . . ?
C20 C19 C18 120.8(3) . . ?
C19 C20 H20 120.3 . . ?
C19 C20 C21 119.5(3) . . ?
C21 C20 H20 120.3 . . ?
O7 C21 C20 114.6(3) . . ?
O7 C21 C22 124.4(3) . . ?
C22 C21 C20 121.0(4) . . ?
C17 C22 H22 120.5 . . ?
C21 C22 C17 119.0(3) . . ?
C21 C22 H22 120.5 . . ?
O6 C23 H23A 109.5 . . ?
O6 C23 H23B 109.5 . . ?
O6 C23 H23C 109.5 . . ?
H23A C23 H23B 109.5 . . ?
H23A C23 H23C 109.5 . . ?
H23B C23 H23C 109.5 . . ?
O7 C24 H24A 109.5 . . ?
O7 C24 H24B 109.5 . . ?
O7 C24 H24C 109.5 . . ?
H24A C24 H24B 109.5 . . ?
H24A C24 H24C 109.5 . . ?
H24B C24 H24C 109.5 . . ?
O3 C25 N4 125.1(3) . . ?
O3 C25 C26 116.4(3) . . ?
N4 C25 C26 118.4(2) . . ?
C27 C26 C25 117.8(3) . . ?
C31 C26 C25 121.0(3) . . ?
C31 C26 C27 120.7(3) . . ?
C26 C27 H27 120.4 . . ?
C26 C27 C28 119.2(3) . . ?
C28 C27 H27 120.4 . . ?
O8 C28 C27 114.8(3) . . ?
C29 C28 O8 124.2(3) . . ?
C29 C28 C27 121.0(3) . . ?
C28 C29 H29 120.3 . . ?
C28 C29 C30 119.4(3) . . ?
C30 C29 H29 120.3 . . ?
O9 C30 C29 114.6(3) . . ?
O9 C30 C31 124.8(3) . . ?
C29 C30 C31 120.6(3) . . ?
C26 C31 C30 119.1(3) . . ?
C26 C31 H31 120.5 . . ?
C30 C31 H31 120.5 . . ?
O8 C32 H32A 109.5 . . ?
O8 C32 H32B 109.5 . . ?
O8 C32 H32C 109.5 . . ?
H32A C32 H32B 109.5 . . ?
H32A C32 H32C 109.5 . . ?
H32B C32 H32C 109.5 . . ?
O9 C33 H33A 109.5 . . ?
O9 C33 H33B 109.5 . . ?
O9 C33 H33C 109.5 . . ?
H33A C33 H33B 109.5 . . ?
H33A C33 H33C 109.5 . . ?
H33B C33 H33C 109.5 . . ?
N5 C34 H34A 109.9 . . ?
N5 C34 H34B 109.9 . . ?
N5 C34 C35 108.9(2) . . ?
H34A C34 H34B 108.3 . . ?
C35 C34 H34A 109.9 . . ?
C35 C34 H34B 109.9 . . ?
N6 C35 C34 106.4(2) . . ?
N6 C35 H35A 110.4 . . ?
N6 C35 H35B 110.4 . . ?
C34 C35 H35A 110.4 . . ?
C34 C35 H35B 110.4 . . ?
H35A C35 H35B 108.6 . . ?
N5 C36 H36A 110.0 . . ?
N5 C36 H36B 110.0 . . ?
N5 C36 C37 108.3(2) . . ?
H36A C36 H36B 108.4 . . ?
C37 C36 H36A 110.0 . . ?
C37 C36 H36B 110.0 . . ?
N7 C37 C36 106.9(2) . . ?
N7 C37 H37A 110.3 . . ?
N7 C37 H37B 110.3 . . ?
C36 C37 H37A 110.3 . . ?
C36 C37 H37B 110.3 . . ?
H37A C37 H37B 108.6 . . ?
N5 C38 H38A 109.8 . . ?
N5 C38 H38B 109.8 . . ?
N5 C38 C39 109.2(2) . . ?
H38A C38 H38B 108.3 . . ?
C39 C38 H38A 109.8 . . ?
C39 C38 H38B 109.8 . . ?
N8 C39 C38 109.1(2) . . ?
N8 C39 H39A 109.9 . . ?
N8 C39 H39B 109.9 . . ?
C38 C39 H39A 109.9 . . ?
C38 C39 H39B 109.9 . . ?
H39A C39 H39B 108.3 . . ?
O10 C40 N6 125.6(3) . . ?
O10 C40 C41 117.1(2) . . ?
N6 C40 C41 117.2(2) . . ?
C42 C41 C40 118.6(3) . . ?
C42 C41 C46 120.8(3) . . ?
C46 C41 C40 119.9(3) . . ?
C41 C42 H42 120.4 . . ?
C41 C42 C43 119.1(3) . . ?
C43 C42 H42 120.4 . . ?
O13 C43 C42 115.4(3) . . ?
C44 C43 O13 123.9(3) . . ?
C44 C43 C42 120.7(3) . . ?
C43 C44 H44 120.2 . . ?
C43 C44 C45 119.6(3) . . ?
C45 C44 H44 120.2 . . ?
C44 C45 O14 118.6(3) . . ?
C46 C45 C44 120.0(3) . . ?
C46 C45 O14 120.2(4) . . ?
O14A C45 C44 102.1(6) . . ?
O14A C45 C46 132.6(5) . . ?
C41 C46 H46 120.2 . . ?
C45 C46 C41 119.7(3) . . ?
C45 C46 H46 120.2 . . ?
O13 C47 H47A 109.5 . . ?
O13 C47 H47B 109.5 . . ?
O13 C47 H47C 109.5 . . ?
H47A C47 H47B 109.5 . . ?
H47A C47 H47C 109.5 . . ?
H47B C47 H47C 109.5 . . ?
O11 C49 N7 123.6(2) . . ?
O11 C49 C50 116.6(2) . . ?
N7 C49 C50 119.6(2) . . ?
C51 C50 C49 116.8(2) . . ?
C55 C50 C49 121.6(2) . . ?
C55 C50 C51 121.0(2) . . ?
C50 C51 H51 120.5 . . ?
C52 C51 C50 118.9(3) . . ?
C52 C51 H51 120.5 . . ?
O15 C52 C51 124.5(3) . . ?
O15 C52 C53 114.6(2) . . ?
C53 C52 C51 120.9(3) . . ?
C52 C53 H53 120.4 . . ?
C52 C53 C54 119.2(3) . . ?
C54 C53 H53 120.4 . . ?
O16 C54 C53 114.7(2) . . ?
O16 C54 C55 124.4(3) . . ?
C53 C54 C55 120.9(3) . . ?
C50 C55 C54 119.0(2) . . ?
C50 C55 H55 120.5 . . ?
C54 C55 H55 120.5 . . ?
O15 C56 H56A 109.5 . . ?
O15 C56 H56B 109.5 . . ?
O15 C56 H56C 109.5 . . ?
H56A C56 H56B 109.5 . . ?
H56A C56 H56C 109.5 . . ?
H56B C56 H56C 109.5 . . ?
O16 C57 H57A 109.5 . . ?
O16 C57 H57B 109.5 . . ?
O16 C57 H57C 109.5 . . ?
H57A C57 H57B 109.5 . . ?
H57A C57 H57C 109.5 . . ?
H57B C57 H57C 109.5 . . ?
O12 C58 N8 124.3(3) . . ?
O12 C58 C59 114.8(4) . . ?
O12 C58 C59A 118.9(8) . . ?
N8 C58 C59 120.8(4) . . ?
N8 C58 C59A 115.2(8) . . ?
N9 C67 H67A 108.3 . . ?
N9 C67 H67B 108.3 . . ?
H67A C67 H67B 107.4 . . ?
C68 C67 N9 115.8(2) . . ?
C68 C67 H67A 108.3 . . ?
C68 C67 H67B 108.3 . . ?
C67 C68 H68A 109.9 . . ?
C67 C68 H68B 109.9 . . ?
C67 C68 C69 109.1(2) . . ?
H68A C68 H68B 108.3 . . ?
C69 C68 H68A 109.9 . . ?
C69 C68 H68B 109.9 . . ?
C68 C69 H69A 109.0 . . ?
C68 C69 H69B 109.0 . . ?
H69A C69 H69B 107.8 . . ?
C70 C69 C68 112.8(3) . . ?
C70 C69 H69A 109.0 . . ?
C70 C69 H69B 109.0 . . ?
C69 C70 H70A 109.5 . . ?
C69 C70 H70B 109.5 . . ?
C69 C70 H70C 109.5 . . ?
H70A C70 H70B 109.5 . . ?
H70A C70 H70C 109.5 . . ?
H70B C70 H70C 109.5 . . ?
N9 C71 H71A 108.3 . . ?
N9 C71 H71B 108.3 . . ?
H71A C71 H71B 107.4 . . ?
C72 C71 N9 116.1(2) . . ?
C72 C71 H71A 108.3 . . ?
C72 C71 H71B 108.3 . . ?
C71 C72 H72A 109.8 . . ?
C71 C72 H72B 109.8 . . ?
C71 C72 C73 109.5(2) . . ?
H72A C72 H72B 108.2 . . ?
C73 C72 H72A 109.8 . . ?
C73 C72 H72B 109.8 . . ?
C72 C73 H73A 109.4 . . ?
C72 C73 H73B 109.4 . . ?
H73A C73 H73B 108.0 . . ?
C74 C73 C72 111.3(3) . . ?
C74 C73 H73A 109.4 . . ?
C74 C73 H73B 109.4 . . ?
C73 C74 H74A 109.5 . . ?
C73 C74 H74B 109.5 . . ?
C73 C74 H74C 109.5 . . ?
H74A C74 H74B 109.5 . . ?
H74A C74 H74C 109.5 . . ?
H74B C74 H74C 109.5 . . ?
N9 C75 H75A 107.5 . . ?
N9 C75 H75B 107.5 . . ?
N9 C75 H75C 109.7 . . ?
N9 C75 H75D 109.7 . . ?
N9 C75 C76A 109.9(10) . . ?
H75A C75 H75B 107.0 . . ?
H75C C75 H75D 108.2 . . ?
C76 C75 N9 119.1(4) . . ?
C76 C75 H75A 107.5 . . ?
C76 C75 H75B 107.5 . . ?
C76A C75 H75C 109.7 . . ?
C76A C75 H75D 109.7 . . ?
C75 C76 H76A 109.9 . . ?
C75 C76 H76B 109.9 . . ?
C75 C76 C77 109.0(6) . . ?
H76A C76 H76B 108.3 . . ?
C77 C76 H76A 109.9 . . ?
C77 C76 H76B 109.9 . . ?
C76 C77 H77A 109.0 . . ?
C76 C77 H77B 109.0 . . ?
H77A C77 H77B 107.8 . . ?
C78 C77 C76 112.9(6) . . ?
C78 C77 H77A 109.0 . . ?
C78 C77 H77B 109.0 . . ?
C77 C78 H78A 109.5 . . ?
C77 C78 H78B 109.5 . . ?
C77 C78 H78C 109.5 . . ?
H78A C78 H78B 109.5 . . ?
H78A C78 H78C 109.5 . . ?
H78B C78 H78C 109.5 . . ?
N9 C79 H79A 108.3 . . ?
N9 C79 H79B 108.3 . . ?
N9 C79 H79C 109.3 . . ?
N9 C79 H79D 109.3 . . ?
N9 C79 C80 116.1(5) . . ?
N9 C79 C80A 111.7(7) . . ?
H79A C79 H79B 107.4 . . ?
H79C C79 H79D 107.9 . . ?
C80 C79 H79A 108.3 . . ?
C80 C79 H79B 108.3 . . ?
C80A C79 H79C 109.3 . . ?
C80A C79 H79D 109.3 . . ?
C79 C80 H80A 110.2 . . ?
C79 C80 H80B 110.2 . . ?
C79 C80 C81 107.6(8) . . ?
H80A C80 H80B 108.5 . . ?
C81 C80 H80A 110.2 . . ?
C81 C80 H80B 110.2 . . ?
C80 C81 H81A 108.9 . . ?
C80 C81 H81B 108.9 . . ?
H81A C81 H81B 107.7 . . ?
C82 C81 C80 113.5(10) . . ?
C82 C81 H81A 108.9 . . ?
C82 C81 H81B 108.9 . . ?
C81 C82 H82A 109.5 . . ?
C81 C82 H82B 109.5 . . ?
C81 C82 H82C 109.5 . . ?
H82A C82 H82B 109.5 . . ?
H82A C82 H82C 109.5 . . ?
H82B C82 H82C 109.5 . . ?
C48 O14 C45 122.6(5) . . ?
C61 O17 C65 117.6(7) . . ?
C63 O18 C66 118.2(6) . . ?
O14 C48 H48A 109.5 . . ?
O14 C48 H48B 109.5 . . ?
O14 C48 H48C 109.5 . . ?
H48A C48 H48B 109.5 . . ?
H48A C48 H48C 109.5 . . ?
H48B C48 H48C 109.5 . . ?
C60 C59 C58 118.8(7) . . ?
C64 C59 C58 117.4(7) . . ?
C64 C59 C60 121.9(6) . . ?
C59 C60 H60 120.8 . . ?
C59 C60 C61 118.3(7) . . ?
C61 C60 H60 120.8 . . ?
O17 C61 C60 124.3(7) . . ?
O17 C61 C62 115.4(6) . . ?
C62 C61 C60 120.2(6) . . ?
C61 C62 H62 119.7 . . ?
C63 C62 C61 120.7(6) . . ?
C63 C62 H62 119.7 . . ?
O18 C63 C62 116.4(6) . . ?
O18 C63 C64 124.2(7) . . ?
C62 C63 C64 119.4(7) . . ?
C59 C64 C63 119.3(7) . . ?
C59 C64 H64 120.3 . . ?
C63 C64 H64 120.3 . . ?
O17 C65 H65A 109.5 . . ?
O17 C65 H65B 109.5 . . ?
O17 C65 H65C 109.5 . . ?
H65A C65 H65B 109.5 . . ?
H65A C65 H65C 109.5 . . ?
H65B C65 H65C 109.5 . . ?
O18 C66 H66A 109.5 . . ?
O18 C66 H66B 109.5 . . ?
O18 C66 H66C 109.5 . . ?
H66A C66 H66B 109.5 . . ?
H66A C66 H66C 109.5 . . ?
H66B C66 H66C 109.5 . . ?
C45 O14A C48A 101.6(9) . . ?
C61A O17A C65A 114.1(16) . . ?
C63A O18A C66A 117.2(14) . . ?
O14A C48A H48D 109.5 . . ?
O14A C48A H48E 109.5 . . ?
O14A C48A H48F 109.5 . . ?
H48D C48A H48E 109.5 . . ?
H48D C48A H48F 109.5 . . ?
H48E C48A H48F 109.5 . . ?
C60A C59A C58 111.9(12) . . ?
C64A C59A C58 128.5(13) . . ?
C64A C59A C60A 119.2(12) . . ?
C59A C60A H60A 120.2 . . ?
C59A C60A C61A 119.7(13) . . ?
C61A C60A H60A 120.2 . . ?
O17A C61A C60A 125.2(14) . . ?
C62A C61A O17A 114.2(14) . . ?
C62A C61A C60A 120.6(13) . . ?
C61A C62A H62A 120.1 . . ?
C63A C62A C61A 119.7(14) . . ?
C63A C62A H62A 120.1 . . ?
O18A C63A C64A 126.4(15) . . ?
C62A C63A O18A 113.1(14) . . ?
C62A C63A C64A 120.5(13) . . ?
C59A C64A C63A 119.3(13) . . ?
C59A C64A H64A 120.3 . . ?
C63A C64A H64A 120.3 . . ?
O17A C65A H65D 109.5 . . ?
O17A C65A H65E 109.5 . . ?
O17A C65A H65F 109.5 . . ?
H65D C65A H65E 109.5 . . ?
H65D C65A H65F 109.5 . . ?
H65E C65A H65F 109.5 . . ?
O18A C66A H66D 109.5 . . ?
O18A C66A H66E 109.5 . . ?
O18A C66A H66F 109.5 . . ?
H66D C66A H66E 109.5 . . ?
H66D C66A H66F 109.5 . . ?
H66E C66A H66F 109.5 . . ?
C75 C76A H76C 108.5 . . ?
C75 C76A H76D 108.5 . . ?
H76C C76A H76D 107.5 . . ?
C77A C76A C75 114.9(17) . . ?
C77A C76A H76C 108.5 . . ?
C77A C76A H76D 108.5 . . ?
C76A C77A H77C 107.5 . . ?
C76A C77A H77D 107.5 . . ?
H77C C77A H77D 107.0 . . ?
C78A C77A C76A 119(2) . . ?
C78A C77A H77C 107.5 . . ?
C78A C77A H77D 107.5 . . ?
C77A C78A H78D 109.5 . . ?
C77A C78A H78E 109.5 . . ?
C77A C78A H78F 109.5 . . ?
H78D C78A H78E 109.5 . . ?
H78D C78A H78F 109.5 . . ?
H78E C78A H78F 109.5 . . ?
C79 C80A H80C 109.2 . . ?
C79 C80A H80D 109.2 . . ?
C79 C80A C81A 112.0(13) . . ?
H80C C80A H80D 107.9 . . ?
C81A C80A H80C 109.2 . . ?
C81A C80A H80D 109.2 . . ?
C80A C81A H81C 108.7 . . ?
C80A C81A H81D 108.7 . . ?
H81C C81A H81D 107.6 . . ?
C82A C81A C80A 114.1(14) . . ?
C82A C81A H81C 108.7 . . ?
C82A C81A H81D 108.7 . . ?
C81A C82A H82D 109.5 . . ?
C81A C82A H82E 109.5 . . ?
C81A C82A H82F 109.5 . . ?
H82D C82A H82E 109.5 . . ?
H82D C82A H82F 109.5 . . ?
H82E C82A H82F 109.5 . . ?
C12 O5A C15A 118(2) . . ?
O5A C15A H15D 109.5 . . ?
O5A C15A H15E 109.5 . . ?
O5A C15A H15F 109.5 . . ?
H15D C15A H15E 109.5 . . ?
H15D C15A H15F 109.5 . . ?
H15E C15A H15F 109.5 . . ?

loop_
_geom_bond_atom_site_label_1
_geom_bond_atom_site_label_2
_geom_bond_distance
_geom_bond_site_symmetry_2
_geom_bond_publ_flag
Fe1 F1 1.8178(14) . ?
Fe1 N1 2.310(2) . ?
Fe1 N2 2.023(2) . ?
Fe1 N3 2.022(2) . ?
Fe1 N4 2.015(2) . ?
Fe2 F2 1.8159(14) . ?
Fe2 N5 2.289(2) . ?
Fe2 N6 2.013(2) . ?
Fe2 N7 2.019(2) . ?
Fe2 N8 2.032(2) . ?
O1 C7 1.248(3) . ?
O2 C16 1.250(3) . ?
O3 C25 1.248(3) . ?
O4 C10 1.373(3) . ?
O4 C14 1.434(4) . ?
O5 C12 1.376(9) . ?
O5 C15 1.474(18) . ?
O6 C19 1.364(4) . ?
O6 C23 1.421(4) . ?
O7 C21 1.362(5) . ?
O7 C24 1.416(6) . ?
O8 C28 1.377(4) . ?
O8 C32 1.434(4) . ?
O9 C30 1.360(4) . ?
O9 C33 1.423(5) . ?
O10 C40 1.247(3) . ?
O11 C49 1.246(3) . ?
O12 C58 1.252(4) . ?
O13 C43 1.370(4) . ?
O13 C47 1.430(4) . ?
O15 C52 1.376(3) . ?
O15 C56 1.422(4) . ?
O16 C54 1.372(3) . ?
O16 C57 1.430(4) . ?
N1 C1 1.476(3) . ?
N1 C3 1.479(3) . ?
N1 C5 1.473(3) . ?
N2 C2 1.472(3) . ?
N2 C7 1.346(3) . ?
N3 C4 1.477(3) . ?
N3 C16 1.342(3) . ?
N4 C6 1.481(3) . ?
N4 C25 1.338(4) . ?
N5 C34 1.477(3) . ?
N5 C36 1.477(3) . ?
N5 C38 1.481(3) . ?
N6 C35 1.468(3) . ?
N6 C40 1.345(3) . ?
N7 C37 1.469(3) . ?
N7 C49 1.349(3) . ?
N8 C39 1.472(3) . ?
N8 C58 1.338(4) . ?
N9 C67 1.519(3) . ?
N9 C71 1.529(3) . ?
N9 C75 1.521(4) . ?
N9 C79 1.513(3) . ?
N10 C83 1.522(6) . ?
N10 C87 1.513(6) . ?
N10 C91 1.525(6) . ?
N10 C95 1.528(6) . ?
C83 H83A 0.9900 . ?
C83 H83B 0.9900 . ?
C83 C84 1.516(5) . ?
C84 H84A 0.9900 . ?
C84 H84B 0.9900 . ?
C84 C85 1.529(6) . ?
C85 H85A 0.9900 . ?
C85 H85B 0.9900 . ?
C85 C86 1.521(6) . ?
C86 H86A 0.9800 . ?
C86 H86B 0.9800 . ?
C86 H86C 0.9800 . ?
C87 H87A 0.9900 . ?
C87 H87B 0.9900 . ?
C87 C88 1.528(6) . ?
C88 H88A 0.9900 . ?
C88 H88B 0.9900 . ?
C88 C89 1.517(6) . ?
C89 H89A 0.9900 . ?
C89 H89B 0.9900 . ?
C89 C90 1.521(6) . ?
C90 H90A 0.9800 . ?
C90 H90B 0.9800 . ?
C90 H90C 0.9800 . ?
C91 H91A 0.9900 . ?
C91 H91B 0.9900 . ?
C91 C92 1.501(9) . ?
C92 H92A 0.9900 . ?
C92 H92B 0.9900 . ?
C92 C93 1.513(9) . ?
C93 H93A 0.9900 . ?
C93 H93B 0.9900 . ?
C93 C94 1.540(10) . ?
C94 H94A 0.9800 . ?
C94 H94B 0.9800 . ?
C94 H94C 0.9800 . ?
C95 H95A 0.9900 . ?
C95 H95B 0.9900 . ?
C95 C96 1.510(9) . ?
C96 H96A 0.9900 . ?
C96 H96B 0.9900 . ?
C96 C97 1.476(9) . ?
C97 H97A 0.9900 . ?
C97 H97B 0.9900 . ?
C97 C98 1.569(9) . ?
C98 H98A 0.9800 . ?
C98 H98B 0.9800 . ?
C98 H98C 0.9800 . ?
N10A C87A 1.522(12) . ?
N10A C83A 1.525(12) . ?
N10A C91A 1.530(12) . ?
N10A C95A 1.535(12) . ?
C87A H87C 0.9900 . ?
C87A H87D 0.9900 . ?
C87A C88A 1.508(11) . ?
C88A H88C 0.9900 . ?
C88A H88D 0.9900 . ?
C88A C89A 1.502(11) . ?
C89A H89C 0.9900 . ?
C89A H89D 0.9900 . ?
C89A C90A 1.516(12) . ?
C90A H90D 0.9800 . ?
C90A H90E 0.9800 . ?
C90A H90F 0.9800 . ?
C83A H83C 0.9900 . ?
C83A H83D 0.9900 . ?
C83A C84A 1.497(11) . ?
C84A H84C 0.9900 . ?
C84A H84D 0.9900 . ?
C84A C85A 1.515(12) . ?
C85A H85C 0.9900 . ?
C85A H85D 0.9900 . ?
C85A C86A 1.511(13) . ?
C86A H86D 0.9800 . ?
C86A H86E 0.9800 . ?
C86A H86F 0.9800 . ?
C91A H91C 0.9900 . ?
C91A H91D 0.9900 . ?
C91A C92A 1.501(14) . ?
C92A H92C 0.9900 . ?
C92A H92D 0.9900 . ?
C92A C93A 1.503(14) . ?
C93A H93C 0.9900 . ?
C93A H93D 0.9900 . ?
C93A C94A 1.525(15) . ?
C94A H94D 0.9800 . ?
C94A H94E 0.9800 . ?
C94A H94F 0.9800 . ?
C95A H95C 0.9900 . ?
C95A H95D 0.9900 . ?
C95A C96A 1.517(14) . ?
C96A H96C 0.9900 . ?
C96A H96D 0.9900 . ?
C96A C97A 1.507(14) . ?
C97A H97C 0.9900 . ?
C97A H97D 0.9900 . ?
C97A C98A 1.588(14) . ?
C98A H98D 0.9800 . ?
C98A H98E 0.9800 . ?
C98A H98F 0.9800 . ?
C1 H1A 0.9900 . ?
C1 H1B 0.9900 . ?
C1 C2 1.512(4) . ?
C2 H2A 0.9900 . ?
C2 H2B 0.9900 . ?
C3 H3A 0.9900 . ?
C3 H3B 0.9900 . ?
C3 C4 1.499(4) . ?
C4 H4A 0.9900 . ?
C4 H4B 0.9900 . ?
C5 H5A 0.9900 . ?
C5 H5B 0.9900 . ?
C5 C6 1.520(4) . ?
C6 H6A 0.9900 . ?
C6 H6B 0.9900 . ?
C7 C8 1.507(4) . ?
C8 C9 1.378(4) . ?
C8 C13 1.393(4) . ?
C9 H9 0.9500 . ?
C9 C10 1.395(4) . ?
C10 C11 1.378(4) . ?
C11 H11 0.9500 . ?
C11 C12 1.391(4) . ?
C12 C13 1.380(4) . ?
C12 O5A 1.384(12) . ?
C13 H13 0.9500 . ?
C14 H14A 0.9800 . ?
C14 H14B 0.9800 . ?
C14 H14C 0.9800 . ?
C15 H15A 0.9800 . ?
C15 H15B 0.9800 . ?
C15 H15C 0.9800 . ?
C16 C17 1.512(4) . ?
C17 C18 1.382(4) . ?
C17 C22 1.391(5) . ?
C18 H18 0.9500 . ?
C18 C19 1.401(5) . ?
C19 C20 1.357(5) . ?
C20 H20 0.9500 . ?
C20 C21 1.390(5) . ?
C21 C22 1.389(4) . ?
C22 H22 0.9500 . ?
C23 H23A 0.9800 . ?
C23 H23B 0.9800 . ?
C23 H23C 0.9800 . ?
C24 H24A 0.9800 . ?
C24 H24B 0.9800 . ?
C24 H24C 0.9800 . ?
C25 C26 1.508(4) . ?
C26 C27 1.384(4) . ?
C26 C31 1.383(5) . ?
C27 H27 0.9500 . ?
C27 C28 1.394(4) . ?
C28 C29 1.367(5) . ?
C29 H29 0.9500 . ?
C29 C30 1.390(5) . ?
C30 C31 1.394(4) . ?
C31 H31 0.9500 . ?
C32 H32A 0.9800 . ?
C32 H32B 0.9800 . ?
C32 H32C 0.9800 . ?
C33 H33A 0.9800 . ?
C33 H33B 0.9800 . ?
C33 H33C 0.9800 . ?
C34 H34A 0.9900 . ?
C34 H34B 0.9900 . ?
C34 C35 1.516(4) . ?
C35 H35A 0.9900 . ?
C35 H35B 0.9900 . ?
C36 H36A 0.9900 . ?
C36 H36B 0.9900 . ?
C36 C37 1.508(4) . ?
C37 H37A 0.9900 . ?
C37 H37B 0.9900 . ?
C38 H38A 0.9900 . ?
C38 H38B 0.9900 . ?
C38 C39 1.506(4) . ?
C39 H39A 0.9900 . ?
C39 H39B 0.9900 . ?
C40 C41 1.509(4) . ?
C41 C42 1.376(4) . ?
C41 C46 1.382(4) . ?
C42 H42 0.9500 . ?
C42 C43 1.396(4) . ?
C43 C44 1.366(5) . ?
C44 H44 0.9500 . ?
C44 C45 1.401(5) . ?
C45 C46 1.379(5) . ?
C45 O14 1.436(6) . ?
C45 O14A 1.378(9) . ?
C46 H46 0.9500 . ?
C47 H47A 0.9800 . ?
C47 H47B 0.9800 . ?
C47 H47C 0.9800 . ?
C49 C50 1.509(4) . ?
C50 C51 1.389(4) . ?
C50 C55 1.383(4) . ?
C51 H51 0.9500 . ?
C51 C52 1.385(4) . ?
C52 C53 1.384(4) . ?
C53 H53 0.9500 . ?
C53 C54 1.384(4) . ?
C54 C55 1.386(4) . ?
C55 H55 0.9500 . ?
C56 H56A 0.9800 . ?
C56 H56B 0.9800 . ?
C56 H56C 0.9800 . ?
C57 H57A 0.9800 . ?
C57 H57B 0.9800 . ?
C57 H57C 0.9800 . ?
C58 C59 1.502(7) . ?
C58 C59A 1.555(13) . ?
C67 H67A 0.9900 . ?
C67 H67B 0.9900 . ?
C67 C68 1.509(4) . ?
C68 H68A 0.9900 . ?
C68 H68B 0.9900 . ?
C68 C69 1.542(4) . ?
C69 H69A 0.9900 . ?
C69 H69B 0.9900 . ?
C69 C70 1.527(4) . ?
C70 H70A 0.9800 . ?
C70 H70B 0.9800 . ?
C70 H70C 0.9800 . ?
C71 H71A 0.9900 . ?
C71 H71B 0.9900 . ?
C71 C72 1.510(4) . ?
C72 H72A 0.9900 . ?
C72 H72B 0.9900 . ?
C72 C73 1.529(4) . ?
C73 H73A 0.9900 . ?
C73 H73B 0.9900 . ?
C73 C74 1.520(4) . ?
C74 H74A 0.9800 . ?
C74 H74B 0.9800 . ?
C74 H74C 0.9800 . ?
C75 H75A 0.9900 . ?
C75 H75B 0.9900 . ?
C75 H75C 0.9900 . ?
C75 H75D 0.9900 . ?
C75 C76 1.496(6) . ?
C75 C76A 1.536(16) . ?
C76 H76A 0.9900 . ?
C76 H76B 0.9900 . ?
C76 C77 1.519(8) . ?
C77 H77A 0.9900 . ?
C77 H77B 0.9900 . ?
C77 C78 1.501(9) . ?
C78 H78A 0.9800 . ?
C78 H78B 0.9800 . ?
C78 H78C 0.9800 . ?
C79 H79A 0.9900 . ?
C79 H79B 0.9900 . ?
C79 H79C 0.9900 . ?
C79 H79D 0.9900 . ?
C79 C80 1.541(8) . ?
C79 C80A 1.530(14) . ?
C80 H80A 0.9900 . ?
C80 H80B 0.9900 . ?
C80 C81 1.580(11) . ?
C81 H81A 0.9900 . ?
C81 H81B 0.9900 . ?
C81 C82 1.445(12) . ?
C82 H82A 0.9800 . ?
C82 H82B 0.9800 . ?
C82 H82C 0.9800 . ?
O14 C48 1.430(7) . ?
O17 C61 1.374(8) . ?
O17 C65 1.426(8) . ?
O18 C63 1.353(8) . ?
O18 C66 1.425(9) . ?
C48 H48A 0.9800 . ?
C48 H48B 0.9800 . ?
C48 H48C 0.9800 . ?
C59 C60 1.390(8) . ?
C59 C64 1.365(8) . ?
C60 H60 0.9500 . ?
C60 C61 1.391(8) . ?
C61 C62 1.385(8) . ?
C62 H62 0.9500 . ?
C62 C63 1.380(8) . ?
C63 C64 1.402(8) . ?
C64 H64 0.9500 . ?
C65 H65A 0.9800 . ?
C65 H65B 0.9800 . ?
C65 H65C 0.9800 . ?
C66 H66A 0.9800 . ?
C66 H66B 0.9800 . ?
C66 H66C 0.9800 . ?
O14A C48A 1.446(12) . ?
O17A C61A 1.381(14) . ?
O17A C65A 1.447(13) . ?
O18A C63A 1.375(13) . ?
O18A C66A 1.426(14) . ?
C48A H48D 0.9800 . ?
C48A H48E 0.9800 . ?
C48A H48F 0.9800 . ?
C59A C60A 1.395(13) . ?
C59A C64A 1.389(13) . ?
C60A H60A 0.9500 . ?
C60A C61A 1.396(14) . ?
C61A C62A 1.380(14) . ?
C62A H62A 0.9500 . ?
C62A C63A 1.373(13) . ?
C63A C64A 1.407(13) . ?
C64A H64A 0.9500 . ?
C65A H65D 0.9800 . ?
C65A H65E 0.9800 . ?
C65A H65F 0.9800 . ?
C66A H66D 0.9800 . ?
C66A H66E 0.9800 . ?
C66A H66F 0.9800 . ?
C76A H76C 0.9900 . ?
C76A H76D 0.9900 . ?
C76A C77A 1.506(16) . ?
C77A H77C 0.9900 . ?
C77A H77D 0.9900 . ?
C77A C78A 1.485(18) . ?
C78A H78D 0.9800 . ?
C78A H78E 0.9800 . ?
C78A H78F 0.9800 . ?
C80A H80C 0.9900 . ?
C80A H80D 0.9900 . ?
C80A C81A 1.572(14) . ?
C81A H81C 0.9900 . ?
C81A H81D 0.9900 . ?
C81A C82A 1.484(15) . ?
C82A H82D 0.9800 . ?
C82A H82E 0.9800 . ?
C82A H82F 0.9800 . ?
O5A C15A 1.49(2) . ?
C15A H15D 0.9800 . ?
C15A H15E 0.9800 . ?
C15A H15F 0.9800 . ?

loop_
_geom_torsion_atom_site_label_1
_geom_torsion_atom_site_label_2
_geom_torsion_atom_site_label_3
_geom_torsion_atom_site_label_4
_geom_torsion
_geom_torsion_site_symmetry_1
_geom_torsion_site_symmetry_2
_geom_torsion_site_symmetry_3
_geom_torsion_site_symmetry_4
_geom_torsion_publ_flag
Fe1 N1 C1 C2 28.5(3) . . . . ?
Fe1 N1 C3 C4 28.7(2) . . . . ?
Fe1 N1 C5 C6 29.1(2) . . . . ?
Fe1 N2 C2 C1 55.6(2) . . . . ?
Fe1 N2 C7 O1 160.3(2) . . . . ?
Fe1 N2 C7 C8 -22.8(4) . . . . ?
Fe1 N3 C4 C3 55.9(2) . . . . ?
Fe1 N3 C16 O2 162.0(2) . . . . ?
Fe1 N3 C16 C17 -21.0(4) . . . . ?
Fe1 N4 C6 C5 56.5(2) . . . . ?
Fe1 N4 C25 O3 166.3(3) . . . . ?
Fe1 N4 C25 C26 -17.0(5) . . . . ?
Fe2 N5 C34 C35 -28.9(2) . . . . ?
Fe2 N5 C36 C37 -30.7(2) . . . . ?
Fe2 N5 C38 C39 -29.9(2) . . . . ?
Fe2 N6 C35 C34 -54.8(2) . . . . ?
Fe2 N6 C40 O10 -157.9(2) . . . . ?
Fe2 N6 C40 C41 26.1(4) . . . . ?
Fe2 N7 C37 C36 -55.8(2) . . . . ?
Fe2 N7 C49 O11 -146.9(2) . . . . ?
Fe2 N7 C49 C50 39.4(4) . . . . ?
Fe2 N8 C39 C38 -50.0(2) . . . . ?
Fe2 N8 C58 O12 -162.5(2) . . . . ?
Fe2 N8 C58 C59 14.3(6) . . . . ?
Fe2 N8 C58 C59A 31.9(9) . . . . ?
O1 C7 C8 C9 -36.3(4) . . . . ?
O1 C7 C8 C13 134.5(3) . . . . ?
O2 C16 C17 C18 -40.8(4) . . . . ?
O2 C16 C17 C22 131.5(3) . . . . ?
O3 C25 C26 C27 -44.8(4) . . . . ?
O3 C25 C26 C31 127.1(3) . . . . ?
O4 C10 C11 C12 -178.9(3) . . . . ?
O5 C12 C13 C8 177(3) . . . . ?
O6 C19 C20 C21 -176.9(3) . . . . ?
O7 C21 C22 C17 178.1(3) . . . . ?
O8 C28 C29 C30 -179.1(3) . . . . ?
O9 C30 C31 C26 178.2(3) . . . . ?
O10 C40 C41 C42 39.0(4) . . . . ?
O10 C40 C41 C46 -132.2(3) . . . . ?
O11 C49 C50 C51 24.8(4) . . . . ?
O11 C49 C50 C55 -145.9(3) . . . . ?
O12 C58 C59 C60 34.2(10) . . . . ?
O12 C58 C59 C64 -130.5(9) . . . . ?
O12 C58 C59A C60A 53(2) . . . . ?
O12 C58 C59A C64A -135(2) . . . . ?
O13 C43 C44 C45 -177.7(3) . . . . ?
O15 C52 C53 C54 178.4(3) . . . . ?
O16 C54 C55 C50 -176.8(2) . . . . ?
N1 C1 C2 N2 -54.4(3) . . . . ?
N1 C3 C4 N3 -54.9(3) . . . . ?
N1 C5 C6 N4 -55.3(3) . . . . ?
N2 C7 C8 C9 146.5(3) . . . . ?
N2 C7 C8 C13 -42.7(4) . . . . ?
N3 C16 C17 C18 142.0(3) . . . . ?
N3 C16 C17 C22 -45.8(4) . . . . ?
N4 C25 C26 C27 138.2(3) . . . . ?
N4 C25 C26 C31 -50.0(4) . . . . ?
N5 C34 C35 N6 53.8(3) . . . . ?
N5 C36 C37 N7 56.6(3) . . . . ?
N5 C38 C39 N8 52.5(3) . . . . ?
N6 C40 C41 C42 -144.6(3) . . . . ?
N6 C40 C41 C46 44.2(4) . . . . ?
N7 C49 C50 C51 -161.0(2) . . . . ?
N7 C49 C50 C55 28.3(4) . . . . ?
N8 C58 C59 C60 -142.9(8) . . . . ?
N8 C58 C59 C64 52.3(11) . . . . ?
N8 C58 C59A C60A -141.0(17) . . . . ?
N8 C58 C59A C64A 31(3) . . . . ?
N9 C67 C68 C69 -166.5(2) . . . . ?
N9 C71 C72 C73 177.8(2) . . . . ?
N9 C75 C76 C77 178.6(5) . . . . ?
N9 C75 C76A C77A -163(2) . . . . ?
N9 C79 C80 C81 -179.4(8) . . . . ?
N9 C79 C80A C81A -151.3(13) . . . . ?
N10 C83 C84 C85 170.2(4) . . . . ?
N10 C87 C88 C89 173.1(4) . . . . ?
N10 C91 C92 C93 -164.5(7) . . . . ?
N10 C95 C96 C97 -169.1(8) . . . . ?
C83 N10 C87 C88 176.6(4) . . . . ?
C83 N10 C91 C92 71.8(8) . . . . ?
C83 N10 C95 C96 57.5(7) . . . . ?
C83 C84 C85 C86 -176.5(4) . . . . ?
C87 N10 C83 C84 -75.0(5) . . . . ?
C87 N10 C91 C92 -47.8(8) . . . . ?
C87 N10 C95 C96 177.6(6) . . . . ?
C87 C88 C89 C90 171.7(4) . . . . ?
C91 N10 C83 C84 163.2(4) . . . . ?
C91 N10 C87 C88 -63.8(5) . . . . ?
C91 N10 C95 C96 -60.9(7) . . . . ?
C91 C92 C93 C94 -167.4(8) . . . . ?
C95 N10 C83 C84 45.7(5) . . . . ?
C95 N10 C87 C88 54.6(5) . . . . ?
C95 N10 C91 C92 -167.6(7) . . . . ?
C95 C96 C97 C98 -173.7(9) . . . . ?
N10A C87A C88A C89A 176.9(10) . . . . ?
N10A C83A C84A C85A 160.0(9) . . . . ?
N10A C91A C92A C93A 178(2) . . . . ?
N10A C95A C96A C97A -164(2) . . . . ?
C87A N10A C83A C84A 175.8(9) . . . . ?
C87A N10A C91A C92A 59(2) . . . . ?
C87A N10A C95A C96A 79(2) . . . . ?
C87A C88A C89A C90A 178.7(11) . . . . ?
C83A N10A C87A C88A -66.1(12) . . . . ?
C83A N10A C91A C92A 177(2) . . . . ?
C83A N10A C95A C96A -40(2) . . . . ?
C83A C84A C85A C86A 151.4(12) . . . . ?
C91A N10A C87A C88A 50.6(14) . . . . ?
C91A N10A C83A C84A 55.9(12) . . . . ?
C91A N10A C95A C96A -159(2) . . . . ?
C91A C92A C93A C94A -161(3) . . . . ?
C95A N10A C87A C88A 171.6(10) . . . . ?
C95A N10A C83A C84A -64.2(13) . . . . ?
C95A N10A C91A C92A -61(2) . . . . ?
C95A C96A C97A C98A -167(2) . . . . ?
C1 N1 C3 C4 -88.3(3) . . . . ?
C1 N1 C5 C6 146.3(2) . . . . ?
C2 N2 C7 O1 -9.0(4) . . . . ?
C2 N2 C7 C8 167.9(2) . . . . ?
C3 N1 C1 C2 145.4(2) . . . . ?
C3 N1 C5 C6 -87.9(3) . . . . ?
C4 N3 C16 O2 -9.3(4) . . . . ?
C4 N3 C16 C17 167.7(2) . . . . ?
C5 N1 C1 C2 -88.6(3) . . . . ?
C5 N1 C3 C4 145.6(2) . . . . ?
C6 N4 C25 O3 -9.4(5) . . . . ?
C6 N4 C25 C26 167.4(3) . . . . ?
C7 N2 C2 C1 -132.7(2) . . . . ?
C7 C8 C9 C10 168.9(2) . . . . ?
C7 C8 C13 C12 -169.1(3) . . . . ?
C8 C9 C10 O4 -179.2(2) . . . . ?
C8 C9 C10 C11 0.8(4) . . . . ?
C9 C8 C13 C12 1.5(4) . . . . ?
C9 C10 C11 C12 1.1(4) . . . . ?
C10 C11 C12 O5 -179(2) . . . . ?
C10 C11 C12 C13 -1.7(4) . . . . ?
C10 C11 C12 O5A 176(3) . . . . ?
C11 C12 C13 C8 0.4(4) . . . . ?
C11 C12 O5A C15A 165(3) . . . . ?
C13 C8 C9 C10 -2.1(4) . . . . ?
C13 C12 O5A C15A -17(6) . . . . ?
C14 O4 C10 C9 178.0(2) . . . . ?
C14 O4 C10 C11 -2.0(4) . . . . ?
C15 O5 C12 C11 -158(2) . . . . ?
C15 O5 C12 C13 25(5) . . . . ?
C16 N3 C4 C3 -130.8(2) . . . . ?
C16 C17 C18 C19 172.9(3) . . . . ?
C16 C17 C22 C21 -171.3(3) . . . . ?
C17 C18 C19 O6 176.8(3) . . . . ?
C17 C18 C19 C20 -2.1(5) . . . . ?
C18 C17 C22 C21 0.9(4) . . . . ?
C18 C19 C20 C21 1.8(5) . . . . ?
C19 C20 C21 O7 -179.5(3) . . . . ?
C19 C20 C21 C22 -0.2(5) . . . . ?
C20 C21 C22 C17 -1.2(5) . . . . ?
C22 C17 C18 C19 0.6(4) . . . . ?
C23 O6 C19 C18 179.5(3) . . . . ?
C23 O6 C19 C20 -1.6(5) . . . . ?
C24 O7 C21 C20 -179.8(5) . . . . ?
C24 O7 C21 C22 0.9(6) . . . . ?
C25 N4 C6 C5 -126.9(3) . . . . ?
C25 C26 C27 C28 171.5(3) . . . . ?
C25 C26 C31 C30 -170.7(3) . . . . ?
C26 C27 C28 O8 179.4(3) . . . . ?
C26 C27 C28 C29 -0.5(5) . . . . ?
C27 C26 C31 C30 0.9(4) . . . . ?
C27 C28 C29 C30 0.8(5) . . . . ?
C28 C29 C30 O9 -179.2(3) . . . . ?
C28 C29 C30 C31 -0.3(5) . . . . ?
C29 C30 C31 C26 -0.5(5) . . . . ?
C31 C26 C27 C28 -0.4(4) . . . . ?
C32 O8 C28 C27 170.8(3) . . . . ?
C32 O8 C28 C29 -9.3(5) . . . . ?
C33 O9 C30 C29 170.0(3) . . . . ?
C33 O9 C30 C31 -8.8(5) . . . . ?
C34 N5 C36 C37 -147.9(2) . . . . ?
C34 N5 C38 C39 88.2(3) . . . . ?
C35 N6 C40 O10 12.9(4) . . . . ?
C35 N6 C40 C41 -163.2(2) . . . . ?
C36 N5 C34 C35 87.8(3) . . . . ?
C36 N5 C38 C39 -145.9(2) . . . . ?
C37 N7 C49 O11 14.0(4) . . . . ?
C37 N7 C49 C50 -159.7(2) . . . . ?
C38 N5 C34 C35 -146.9(2) . . . . ?
C38 N5 C36 C37 85.6(3) . . . . ?
C39 N8 C58 O12 3.9(4) . . . . ?
C39 N8 C58 C59 -179.2(5) . . . . ?
C39 N8 C58 C59A -161.6(8) . . . . ?
C40 N6 C35 C34 132.6(2) . . . . ?
C40 C41 C42 C43 -172.8(2) . . . . ?
C40 C41 C46 C45 170.4(3) . . . . ?
C41 C42 C43 O13 -179.6(2) . . . . ?
C41 C42 C43 C44 1.3(4) . . . . ?
C42 C41 C46 C45 -0.6(5) . . . . ?
C42 C43 C44 C45 1.2(5) . . . . ?
C43 C44 C45 C46 -3.5(6) . . . . ?
C43 C44 C45 O14 163.9(5) . . . . ?
C43 C44 C45 O14A -160.9(7) . . . . ?
C44 C45 C46 C41 3.2(6) . . . . ?
C44 C45 O14 C48 -160.0(5) . . . . ?
C44 C45 O14A C48A -160.2(8) . . . . ?
C46 C41 C42 C43 -1.7(4) . . . . ?
C46 C45 O14 C48 7.5(8) . . . . ?
C46 C45 O14A C48A 46.8(13) . . . . ?
C47 O13 C43 C42 -172.0(3) . . . . ?
C47 O13 C43 C44 7.0(5) . . . . ?
C49 N7 C37 C36 138.9(2) . . . . ?
C49 C50 C51 C52 -170.5(2) . . . . ?
C49 C50 C55 C54 168.5(2) . . . . ?
C50 C51 C52 O15 -179.0(3) . . . . ?
C50 C51 C52 C53 1.8(4) . . . . ?
C51 C50 C55 C54 -1.8(4) . . . . ?
C51 C52 C53 C54 -2.3(4) . . . . ?
C52 C53 C54 O16 179.0(3) . . . . ?
C52 C53 C54 C55 0.7(4) . . . . ?
C53 C54 C55 C50 1.3(4) . . . . ?
C55 C50 C51 C52 0.3(4) . . . . ?
C56 O15 C52 C51 1.4(5) . . . . ?
C56 O15 C52 C53 -179.3(3) . . . . ?
C57 O16 C54 C53 175.2(3) . . . . ?
C57 O16 C54 C55 -6.6(4) . . . . ?
C58 N8 C39 C38 140.5(3) . . . . ?
C58 C59 C60 C61 -168.4(9) . . . . ?
C58 C59 C64 C63 167.7(10) . . . . ?
C58 C59A C60A C61A -177(2) . . . . ?
C58 C59A C64A C63A 176(2) . . . . ?
C67 N9 C71 C72 47.2(3) . . . . ?
C67 N9 C75 C76 166.4(5) . . . . ?
C67 N9 C75 C76A 177.9(15) . . . . ?
C67 N9 C79 C80 -66.1(7) . . . . ?
C67 N9 C79 C80A -51.8(12) . . . . ?
C67 C68 C69 C70 80.5(3) . . . . ?
C71 N9 C67 C68 62.7(3) . . . . ?
C71 N9 C75 C76 -72.3(5) . . . . ?
C71 N9 C75 C76A -60.8(15) . . . . ?
C71 N9 C79 C80 171.6(6) . . . . ?
C71 N9 C79 C80A -174.1(11) . . . . ?
C71 C72 C73 C74 173.3(3) . . . . ?
C75 N9 C67 C68 -176.8(2) . . . . ?
C75 N9 C71 C72 -70.4(3) . . . . ?
C75 N9 C79 C80 50.9(7) . . . . ?
C75 N9 C79 C80A 65.2(12) . . . . ?
C75 C76 C77 C78 169.1(6) . . . . ?
C75 C76A C77A C78A 75(3) . . . . ?
C79 N9 C67 C68 -56.7(3) . . . . ?
C79 N9 C71 C72 168.7(3) . . . . ?
C79 N9 C75 C76 46.4(5) . . . . ?
C79 N9 C75 C76A 57.9(15) . . . . ?
C79 C80 C81 C82 -76.4(11) . . . . ?
C79 C80A C81A C82A -62(2) . . . . ?
O14 C45 C46 C41 -164.1(5) . . . . ?
O17 C61 C62 C63 -178.4(7) . . . . ?
O18 C63 C64 C59 -180.0(10) . . . . ?
C59 C60 C61 O17 179.6(9) . . . . ?
C59 C60 C61 C62 3.7(16) . . . . ?
C60 C59 C64 C63 3.5(18) . . . . ?
C60 C61 C62 C63 -2.2(14) . . . . ?
C61 C62 C63 O18 179.5(8) . . . . ?
C61 C62 C63 C64 1.2(14) . . . . ?
C62 C63 C64 C59 -1.8(17) . . . . ?
C64 C59 C60 C61 -4.4(17) . . . . ?
C65 O17 C61 C60 9.5(13) . . . . ?
C65 O17 C61 C62 -174.4(8) . . . . ?
C66 O18 C63 C62 177.1(8) . . . . ?
C66 O18 C63 C64 -4.7(14) . . . . ?
O14A C45 C46 C41 152.4(11) . . . . ?
O17A C61A C62A C63A 179(2) . . . . ?
O18A C63A C64A C59A -168(2) . . . . ?
C59A C60A C61A O17A 177(2) . . . . ?
C59A C60A C61A C62A -4(4) . . . . ?
C60A C59A C64A C63A -13(4) . . . . ?
C60A C61A C62A C63A 0(4) . . . . ?
C61A C62A C63A O18A 175(2) . . . . ?
C61A C62A C63A C64A -2(4) . . . . ?
C62A C63A C64A C59A 9(4) . . . . ?
C64A C59A C60A C61A 11(4) . . . . ?
C65A O17A C61A C60A -1(4) . . . . ?
C65A O17A C61A C62A -180(2) . . . . ?
C66A O18A C63A C62A -175(2) . . . . ?
C66A O18A C63A C64A 3(4) . . . . ?
O5A C12 C13 C8 -178(3) . . . . ?

loop_
_exptl_oxdiff_crystal_face_indexfrac_h
_exptl_oxdiff_crystal_face_indexfrac_k
_exptl_oxdiff_crystal_face_indexfrac_l
_exptl_oxdiff_crystal_face_x
_exptl_oxdiff_crystal_face_y
_exptl_oxdiff_crystal_face_z
-1.5707 -0.3339 9.7513 -0.9240 0.1216 -0.3627
0.7123 14.9739 -0.2056 0.4023 -0.0112 -0.9155
-0.8495 -14.9479 0.6040 -0.4392 0.0121 0.8983
-18.3243 3.1093 0.4639 -0.0251 -0.9820 -0.1873
18.3243 -3.1093 -0.4639 0.0251 0.9820 0.1873
3.3819 -0.2254 -9.7756 0.9180 -0.0233 0.3959
